data_7234369
loop_
_publ_author_name
'Wei-Hua Ning'
'Lu Zhai'
'Jian-Lan Liu'
'Xiao-Ming Ren'
'Katsuya Ichihashi'
'Sadafumi Nishihara'
'Katsuya Inoue'

_publ_section_title
;
 Multiple structural transformations coupled with switchable magnetic and
 dielectric responses in an amphidynamic crystal of
 4'-tert-butylbenzylpyridinium bis(maleonitriledithiolate)nickelate
;
_journal_name_full 'Journal of Materials Chemistry C'
_journal_page_first 7906
_journal_page_last 7915
_journal_paper_doi 10.1039/C5TC00676G
_journal_volume 3
_journal_year 2015
_chemical_formula_sum 'C24 H20 N5 Ni S4'
_chemical_formula_weight 565.38
_space_group_IT_number 2
_space_group_name_Hall '-P 1'
_space_group_name_H-M_alt 'P -1'
_symmetry_cell_setting triclinic
_symmetry_space_group_name_H-M 'P -1'
_atom_sites_solution_hydrogens geom
_atom_sites_solution_primary direct
_atom_sites_solution_secondary difmap
_cell_angle_alpha 74.500(3)
_cell_angle_beta 78.987(3)
_cell_angle_gamma 83.749(3)
_cell_formula_units_Z 12
_cell_length_a 12.5675(4)
_cell_length_b 24.0765(7)
_cell_length_c 26.6120(8)
_cell_measurement_temperature 110(2)
_cell_volume 7602.3(4)
_computing_structure_refinement 'SHELXL-97 (Sheldrick, 1997)'
_computing_structure_solution 'SHELXS-97 (Sheldrick, 1990)'
_diffrn_ambient_temperature 110(2)
_diffrn_measured_fraction_theta_full 0.978
_diffrn_measured_fraction_theta_max 0.978
_diffrn_radiation_monochromator graphite
_diffrn_radiation_source 'fine-focus sealed tube'
_diffrn_radiation_type CuK\a
_diffrn_radiation_wavelength 1.54178
_diffrn_reflns_av_R_equivalents 0.0438
_diffrn_reflns_av_sigmaI/netI 0.0607
_diffrn_reflns_limit_h_max 15
_diffrn_reflns_limit_h_min -14
_diffrn_reflns_limit_k_max 28
_diffrn_reflns_limit_k_min -29
_diffrn_reflns_limit_l_max 31
_diffrn_reflns_limit_l_min -32
_diffrn_reflns_number 50422
_diffrn_reflns_theta_full 70.78
_diffrn_reflns_theta_max 70.78
_diffrn_reflns_theta_min 3.54
_exptl_absorpt_coefficient_mu 4.369
_exptl_absorpt_correction_T_max 0.519
_exptl_absorpt_correction_T_min 0.403
_exptl_absorpt_correction_type multi-scan
_exptl_absorpt_process_details 'SADABS; Bruker, 2000'
_exptl_crystal_colour black
_exptl_crystal_density_diffrn 1.482
_exptl_crystal_density_method 'not measured'
_exptl_crystal_description block
_exptl_crystal_F_000 3492.0
_exptl_crystal_preparation 'Magnetic properties'
_exptl_crystal_recrystallization_method 'Re-crystallisation from solvent: '
_exptl_crystal_size_max 0.25
_exptl_crystal_size_mid 0.20
_exptl_crystal_size_min 0.15
_refine_diff_density_max 0.777
_refine_diff_density_min -0.994
_refine_diff_density_rms 0.149
_refine_ls_extinction_method none
_refine_ls_goodness_of_fit_ref 1.031
_refine_ls_hydrogen_treatment mixed
_refine_ls_matrix_type full
_refine_ls_number_parameters 1855
_refine_ls_number_reflns 28645
_refine_ls_number_restraints 0
_refine_ls_restrained_S_all 1.031
_refine_ls_R_factor_all 0.0699
_refine_ls_R_factor_gt 0.0551
_refine_ls_shift/su_max 1.438
_refine_ls_shift/su_mean 0.135
_refine_ls_structure_factor_coef Fsqd
_refine_ls_weighting_details 'calc w=1/[\s^2^(Fo^2^)+(0.0885P)^2^+0.1654P] where P=(Fo^2^+2Fc^2^)/3'
_refine_ls_weighting_scheme calc
_refine_ls_wR_factor_gt 0.1429
_refine_ls_wR_factor_ref 0.1562
_reflns_number_gt 22708
_reflns_number_total 28645
_reflns_threshold_expression >2sigma(I)
_cod_data_source_file J-Mater-Chem-C-2015-3-7906.cif
_cod_data_source_block 2
_cod_database_code 7234369

loop_
_symmetry_equiv_pos_as_xyz
'x, y, z'
'-x, -y, -z'

loop_
_atom_site_label
_atom_site_type_symbol
_atom_site_fract_x
_atom_site_fract_y
_atom_site_fract_z
_atom_site_U_iso_or_equiv
_atom_site_adp_type
_atom_site_occupancy
_atom_site_symmetry_multiplicity
_atom_site_calc_flag
_atom_site_refinement_flags
_atom_site_disorder_assembly
_atom_site_disorder_group
Ni1 Ni 0.82405(4) 0.89042(2) 0.009597(19) 0.01232(12) Uani 1 1 d . . .
Ni2 Ni 0.82407(4) 0.78256(2) 0.161453(19) 0.01401(12) Uani 1 1 d . . .
Ni3 Ni 0.50570(4) 0.55112(2) 0.177638(19) 0.01415(12) Uani 1 1 d . . .
Ni4 Ni 0.47366(4) 0.44437(2) 0.32966(2) 0.01538(12) Uani 1 1 d . . .
Ni5 Ni 0.17084(4) 0.21118(2) 0.341362(19) 0.01375(12) Uani 1 1 d . . .
Ni6 Ni 0.08101(4) 0.10781(2) 0.504823(19) 0.01281(12) Uani 1 1 d . . .
S1 S 0.90483(6) 0.94068(3) 0.04427(3) 0.01659(16) Uani 1 1 d . . .
S2 S 0.67502(6) 0.89551(3) 0.06392(3) 0.01425(15) Uani 1 1 d . . .
S3 S 0.97859(6) 0.88083(4) -0.03921(3) 0.01779(16) Uani 1 1 d . . .
S4 S 0.74694(6) 0.83933(3) -0.02641(3) 0.01553(15) Uani 1 1 d . . .
S5 S 0.90280(6) 0.83535(3) 0.19532(3) 0.01680(16) Uani 1 1 d . . .
S6 S 0.67299(6) 0.78977(3) 0.21345(3) 0.01748(16) Uani 1 1 d . . .
S7 S 0.97165(6) 0.77568(3) 0.10696(3) 0.01808(16) Uani 1 1 d . . .
S8 S 0.73957(6) 0.73425(4) 0.12658(3) 0.01907(16) Uani 1 1 d . . .
S9 S 0.60101(6) 0.59228(3) 0.21437(3) 0.01727(16) Uani 1 1 d . . .
S10 S 0.36017(6) 0.56352(3) 0.23142(3) 0.01690(16) Uani 1 1 d . . .
S11 S 0.65212(6) 0.53834(4) 0.12419(3) 0.02003(17) Uani 1 1 d . . .
S12 S 0.41203(6) 0.50674(3) 0.14274(3) 0.01662(16) Uani 1 1 d . . .
S13 S 0.57041(6) 0.49151(3) 0.36001(3) 0.01552(15) Uani 1 1 d . . .
S14 S 0.33097(6) 0.45761(4) 0.38532(3) 0.02003(17) Uani 1 1 d . . .
S15 S 0.61529(7) 0.43155(3) 0.27358(3) 0.01894(16) Uani 1 1 d . . .
S16 S 0.37458(7) 0.40196(4) 0.29605(3) 0.02258(17) Uani 1 1 d . . .
S17 S 0.28334(6) 0.24185(4) 0.37743(3) 0.02076(17) Uani 1 1 d . . .
S18 S 0.03463(6) 0.23061(3) 0.39738(3) 0.01599(15) Uani 1 1 d . . .
S19 S 0.30505(6) 0.19321(4) 0.28283(3) 0.01912(16) Uani 1 1 d . . .
S20 S 0.05667(6) 0.17580(3) 0.31004(3) 0.01421(15) Uani 1 1 d . . .
S21 S 0.20179(6) 0.14236(3) 0.53270(3) 0.01631(16) Uani 1 1 d . . .
S22 S -0.04801(6) 0.13187(3) 0.56268(3) 0.01650(16) Uani 1 1 d . . .
S23 S 0.21309(6) 0.08489(3) 0.44890(3) 0.01540(15) Uani 1 1 d . . .
S24 S -0.03627(6) 0.07966(3) 0.46947(3) 0.01693(16) Uani 1 1 d . . .
N1 N 0.8807(2) 1.00374(13) 0.15597(12) 0.0247(6) Uani 1 1 d . . .
N2 N 0.5563(2) 0.95541(12) 0.17884(11) 0.0224(6) Uani 1 1 d . . .
N3 N 1.1189(3) 0.79932(15) -0.13532(12) 0.0341(8) Uani 1 1 d . . .
N4 N 0.8063(3) 0.75471(13) -0.12629(12) 0.0277(7) Uani 1 1 d . . .
N5 N 0.8412(3) 0.92144(13) 0.29610(12) 0.0284(7) Uani 1 1 d . . .
N6 N 0.5360(3) 0.86824(13) 0.31256(11) 0.0275(7) Uani 1 1 d . . .
N7 N 1.0850(2) 0.71332(13) -0.00725(11) 0.0272(7) Uani 1 1 d . . .
N8 N 0.7622(3) 0.66744(14) 0.01655(12) 0.0304(7) Uani 1 1 d . . .
N9 N 0.5847(3) 0.66072(13) 0.32380(12) 0.0266(7) Uani 1 1 d . . .
N10 N 0.2591(2) 0.62428(13) 0.34707(11) 0.0251(6) Uani 1 1 d . . .
N11 N 0.7592(3) 0.46329(16) 0.01807(13) 0.0403(9) Uani 1 1 d . . .
N12 N 0.4371(3) 0.42904(13) 0.03827(12) 0.0286(7) Uani 1 1 d . . .
N13 N 0.5540(2) 0.57288(12) 0.46124(11) 0.0231(6) Uani 1 1 d . . .
N14 N 0.2325(3) 0.53873(14) 0.48810(12) 0.0329(7) Uani 1 1 d . . .
N15 N 0.7057(3) 0.37170(13) 0.15669(11) 0.0279(7) Uani 1 1 d . . .
N16 N 0.3778(3) 0.33666(14) 0.18544(13) 0.0329(7) Uani 1 1 d . . .
N17 N 0.2948(3) 0.30690(15) 0.48729(12) 0.0322(7) Uani 1 1 d . . .
N18 N -0.0368(2) 0.29201(12) 0.51372(11) 0.0249(6) Uani 1 1 d . . .
N19 N 0.3602(3) 0.12083(16) 0.17076(13) 0.0361(8) Uani 1 1 d . . .
N20 N 0.0433(2) 0.10163(12) 0.20589(11) 0.0215(6) Uani 1 1 d . . .
N21 N 0.2376(2) 0.22298(12) 0.62749(11) 0.0231(6) Uani 1 1 d . . .
N22 N -0.0925(3) 0.21559(13) 0.66578(11) 0.0282(7) Uani 1 1 d . . .
N23 N 0.2830(2) 0.03262(12) 0.32995(11) 0.0232(6) Uani 1 1 d . . .
N24 N -0.0590(3) 0.02331(13) 0.35494(12) 0.0277(7) Uani 1 1 d . . .
N25 N 0.1902(2) 0.98811(11) 0.19069(10) 0.0150(5) Uani 1 1 d . . .
N26 N 0.4316(2) 0.67812(11) -0.01512(10) 0.0168(5) Uani 1 1 d . . .
N27 N 0.9048(2) 0.66387(11) 0.35319(10) 0.0189(6) Uani 1 1 d . . .
N28 N 0.0606(2) 0.34829(12) 0.14969(12) 0.0259(7) Uani 1 1 d . . .
N29 N 0.6113(2) 0.32571(11) 0.51508(10) 0.0176(6) Uani 1 1 d . . .
N30 N 0.6278(2) 0.03046(12) 0.29598(10) 0.0201(6) Uani 1 1 d . . .
C1 C 0.8456(2) 0.98151(14) 0.13042(12) 0.0168(6) Uani 1 1 d . . .
C2 C 0.8090(3) 0.95238(13) 0.09654(11) 0.0144(6) Uani 1 1 d . . .
C3 C 0.7073(2) 0.93375(12) 0.10466(11) 0.0116(6) Uani 1 1 d . . .
C4 C 0.6236(3) 0.94516(13) 0.14635(12) 0.0146(6) Uani 1 1 d . . .
C5 C 1.0466(3) 0.81569(15) -0.10971(12) 0.0209(7) Uani 1 1 d . . .
C6 C 0.9552(3) 0.83556(14) -0.07549(11) 0.0168(6) Uani 1 1 d . . .
C7 C 0.8529(3) 0.81843(13) -0.07064(11) 0.0152(6) Uani 1 1 d . . .
C8 C 0.8282(3) 0.78210(13) -0.10131(12) 0.0190(7) Uani 1 1 d . . .
C9 C 0.8229(3) 0.89252(13) 0.27143(13) 0.0202(7) Uani 1 1 d . . .
C10 C 0.7996(3) 0.85513(13) 0.24126(12) 0.0165(6) Uani 1 1 d . . .
C11 C 0.6980(3) 0.83578(13) 0.24880(11) 0.0152(6) Uani 1 1 d . . .
C12 C 0.6085(3) 0.85358(14) 0.28488(12) 0.0195(7) Uani 1 1 d . . .
C13 C 1.0182(3) 0.72473(14) 0.02515(12) 0.0196(7) Uani 1 1 d . . .
C14 C 0.9370(3) 0.73760(13) 0.06668(12) 0.0168(6) Uani 1 1 d . . .
C15 C 0.8343(3) 0.71986(14) 0.07511(12) 0.0186(7) Uani 1 1 d . . .
C16 C 0.7973(3) 0.69025(14) 0.04202(13) 0.0210(7) Uani 1 1 d . . .
C17 C 0.5492(3) 0.63887(14) 0.29794(12) 0.0184(7) Uani 1 1 d . . .
C18 C 0.5086(3) 0.61108(13) 0.26485(11) 0.0159(6) Uani 1 1 d . . .
C19 C 0.4020(3) 0.59824(13) 0.27208(12) 0.0165(6) Uani 1 1 d . . .
C20 C 0.3227(3) 0.61258(13) 0.31401(12) 0.0175(6) Uani 1 1 d . . .
C21 C 0.6939(3) 0.47966(15) 0.04794(13) 0.0262(8) Uani 1 1 d . . .
C22 C 0.6118(3) 0.49895(14) 0.08635(12) 0.0191(7) Uani 1 1 d . . .
C23 C 0.5066(3) 0.48602(13) 0.09395(12) 0.0184(7) Uani 1 1 d . . .
C24 C 0.4690(3) 0.45384(14) 0.06314(13) 0.0216(7) Uani 1 1 d . . .
C25 C 0.5204(3) 0.54721(13) 0.43796(12) 0.0172(6) Uani 1 1 d . . .
C26 C 0.4791(3) 0.51380(13) 0.40934(12) 0.0162(6) Uani 1 1 d . . .
C27 C 0.3746(3) 0.49984(13) 0.41946(12) 0.0164(6) Uani 1 1 d . . .
C28 C 0.2953(3) 0.52101(14) 0.45827(13) 0.0213(7) Uani 1 1 d . . .
C29 C 0.6441(3) 0.38307(14) 0.19081(13) 0.0215(7) Uani 1 1 d . . .
C30 C 0.5682(3) 0.39700(13) 0.23419(12) 0.0189(7) Uani 1 1 d . . .
C31 C 0.4624(3) 0.38444(14) 0.24373(12) 0.0210(7) Uani 1 1 d . . .
C32 C 0.4168(3) 0.35737(15) 0.21118(14) 0.0262(8) Uani 1 1 d . . .
C33 C 0.2536(3) 0.28797(15) 0.46161(13) 0.0231(7) Uani 1 1 d . . .
C34 C 0.2019(3) 0.26483(14) 0.42847(12) 0.0182(6) Uani 1 1 d . . .
C35 C 0.0919(3) 0.25984(13) 0.43716(12) 0.0160(6) Uani 1 1 d . . .
C36 C 0.0207(3) 0.27737(13) 0.48014(12) 0.0188(7) Uani 1 1 d . . .
C37 C 0.3097(3) 0.13885(15) 0.20428(13) 0.0215(7) Uani 1 1 d . . .
C38 C 0.2441(3) 0.15996(13) 0.24677(12) 0.0155(6) Uani 1 1 d . . .
C39 C 0.1355(3) 0.15285(13) 0.25800(11) 0.0145(6) Uani 1 1 d . . .
C40 C 0.0835(2) 0.12458(13) 0.22903(12) 0.0163(6) Uani 1 1 d . . .
C41 C 0.1879(3) 0.19987(13) 0.60806(12) 0.0167(6) Uani 1 1 d . . .
C42 C 0.1290(3) 0.17095(13) 0.58259(11) 0.0141(6) Uani 1 1 d . . .
C43 C 0.0192(3) 0.16657(12) 0.59507(11) 0.0136(6) Uani 1 1 d . . .
C44 C -0.0438(3) 0.19314(14) 0.63481(12) 0.0177(6) Uani 1 1 d . . .
C45 C 0.2217(3) 0.04390(13) 0.36389(12) 0.0172(6) Uani 1 1 d . . .
C46 C 0.1509(3) 0.05942(12) 0.40808(12) 0.0147(6) Uani 1 1 d . . .
C47 C 0.0401(3) 0.05707(12) 0.41703(11) 0.0149(6) Uani 1 1 d . . .
C48 C -0.0152(3) 0.03739(14) 0.38287(13) 0.0205(7) Uani 1 1 d . . .
C49 C 0.2892(3) 0.97542(13) 0.20475(12) 0.0173(6) Uani 1 1 d . . .
H49 H 0.3520 0.9872 0.1794 0.021 Uiso 1 1 calc R . .
C50 C 0.3001(3) 0.94562(14) 0.25540(13) 0.0194(7) Uani 1 1 d . . .
H50 H 0.3701 0.9362 0.2650 0.023 Uiso 1 1 calc R . .
C51 C 0.2072(3) 0.92936(14) 0.29259(12) 0.0207(7) Uani 1 1 d . . .
H51 H 0.2131 0.9092 0.3280 0.025 Uiso 1 1 calc R . .
C52 C 0.1066(3) 0.94304(14) 0.27725(13) 0.0217(7) Uani 1 1 d . . .
H52 H 0.0427 0.9323 0.3022 0.026 Uiso 1 1 calc R . .
C53 C 0.0989(3) 0.97221(13) 0.22586(12) 0.0166(6) Uani 1 1 d . . .
H53 H 0.0298 0.9811 0.2151 0.020 Uiso 1 1 calc R . .
C54 C 0.1812(3) 1.02101(13) 0.13518(12) 0.0209(7) Uani 1 1 d . . .
H54A H 0.2225 1.0561 0.1257 0.025 Uiso 1 1 calc R . .
H54B H 0.1041 1.0333 0.1330 0.025 Uiso 1 1 calc R . .
C55 C 0.2240(3) 0.98520(13) 0.09636(12) 0.0173(6) Uani 1 1 d . . .
C56 C 0.1592(3) 0.94711(14) 0.08721(12) 0.0181(6) Uani 1 1 d . . .
H56 H 0.0866 0.9439 0.1056 0.022 Uiso 1 1 calc R . .
C57 C 0.1984(3) 0.91340(14) 0.05166(12) 0.0188(6) Uani 1 1 d . . .
H57 H 0.1522 0.8877 0.0462 0.023 Uiso 1 1 calc R . .
C58 C 0.3044(2) 0.91693(12) 0.02410(11) 0.0135(6) Uani 1 1 d . . .
C59 C 0.3691(3) 0.95594(13) 0.03336(12) 0.0168(6) Uani 1 1 d . . .
H59 H 0.4417 0.9593 0.0150 0.020 Uiso 1 1 calc R . .
C60 C 0.3304(3) 0.98968(13) 0.06843(12) 0.0200(7) Uani 1 1 d . . .
H60 H 0.3760 1.0159 0.0736 0.024 Uiso 1 1 calc R . .
C61 C 0.3534(3) 0.87852(13) -0.01329(12) 0.0155(6) Uani 1 1 d . . .
C62 C 0.2703(3) 0.84051(15) -0.01983(15) 0.0265(8) Uani 1 1 d . . .
H62A H 0.3048 0.8170 -0.0441 0.040 Uiso 1 1 calc R . .
H62B H 0.2100 0.8649 -0.0343 0.040 Uiso 1 1 calc R . .
H62C H 0.2425 0.8152 0.0147 0.040 Uiso 1 1 calc R . .
C63 C 0.3973(3) 0.91629(15) -0.06821(13) 0.0289(8) Uani 1 1 d . . .
H63A H 0.4377 0.8917 -0.0903 0.043 Uiso 1 1 calc R . .
H63B H 0.4458 0.9437 -0.0646 0.043 Uiso 1 1 calc R . .
H63C H 0.3366 0.9375 -0.0848 0.043 Uiso 1 1 calc R . .
C64 C 0.4471(3) 0.83977(14) 0.00913(13) 0.0215(7) Uani 1 1 d . . .
H64A H 0.4191 0.8144 0.0435 0.032 Uiso 1 1 calc R . .
H64B H 0.5010 0.8638 0.0135 0.032 Uiso 1 1 calc R . .
H64C H 0.4810 0.8163 -0.0153 0.032 Uiso 1 1 calc R . .
C65 C 0.3438(3) 0.68531(15) -0.03870(15) 0.0254(7) Uani 1 1 d . . .
H65 H 0.2786 0.6682 -0.0196 0.030 Uiso 1 1 calc R . .
C66 C 0.3473(3) 0.71715(16) -0.09003(15) 0.0321(9) Uani 1 1 d . . .
H66 H 0.2846 0.7226 -0.1063 0.038 Uiso 1 1 calc R . .
C67 C 0.4422(4) 0.74108(17) -0.11760(14) 0.0372(10) Uani 1 1 d . . .
H67 H 0.4461 0.7628 -0.1533 0.045 Uiso 1 1 calc R . .
C68 C 0.5320(3) 0.73328(16) -0.09295(14) 0.0304(8) Uani 1 1 d . . .
H68 H 0.5980 0.7499 -0.1116 0.036 Uiso 1 1 calc R . .
C69 C 0.5255(3) 0.70152(14) -0.04146(13) 0.0223(7) Uani 1 1 d . . .
H69 H 0.5870 0.6960 -0.0244 0.027 Uiso 1 1 calc R . .
C70 C 0.4256(3) 0.64353(14) 0.04092(13) 0.0247(8) Uani 1 1 d . . .
H70A H 0.4966 0.6223 0.0455 0.030 Uiso 1 1 calc R . .
H70B H 0.3702 0.6148 0.0488 0.030 Uiso 1 1 calc R . .
C71 C 0.3972(3) 0.68095(13) 0.07966(12) 0.0205(7) Uani 1 1 d . . .
C72 C 0.2922(3) 0.70443(14) 0.09088(12) 0.0205(7) Uani 1 1 d . . .
H72 H 0.2371 0.6967 0.0742 0.025 Uiso 1 1 calc R . .
C73 C 0.2665(3) 0.73905(13) 0.12610(12) 0.0171(6) Uani 1 1 d . . .
H73 H 0.1940 0.7546 0.1331 0.021 Uiso 1 1 calc R . .
C74 C 0.3446(3) 0.75144(12) 0.15124(11) 0.0138(6) Uani 1 1 d . . .
C75 C 0.4498(3) 0.72681(13) 0.14024(12) 0.0168(6) Uani 1 1 d . . .
H75 H 0.5047 0.7338 0.1575 0.020 Uiso 1 1 calc R . .
C76 C 0.4757(3) 0.69265(13) 0.10503(12) 0.0184(7) Uani 1 1 d . . .
H76 H 0.5480 0.6769 0.0980 0.022 Uiso 1 1 calc R . .
C77 C 0.3223(3) 0.79263(13) 0.18787(11) 0.0148(6) Uani 1 1 d . . .
C78 C 0.2032(3) 0.81509(13) 0.19559(12) 0.0191(7) Uani 1 1 d . . .
H78A H 0.1930 0.8423 0.2180 0.029 Uiso 1 1 calc R . .
H78B H 0.1571 0.7826 0.2126 0.029 Uiso 1 1 calc R . .
H78C H 0.1830 0.8348 0.1611 0.029 Uiso 1 1 calc R . .
C79 C 0.3503(3) 0.76159(14) 0.24279(12) 0.0244(7) Uani 1 1 d . . .
H79A H 0.3391 0.7888 0.2651 0.037 Uiso 1 1 calc R . .
H79B H 0.4264 0.7468 0.2389 0.037 Uiso 1 1 calc R . .
H79C H 0.3033 0.7294 0.2592 0.037 Uiso 1 1 calc R . .
C80 C 0.3939(3) 0.84410(13) 0.16327(13) 0.0193(7) Uani 1 1 d . . .
H80A H 0.3727 0.8658 0.1295 0.029 Uiso 1 1 calc R . .
H80B H 0.4702 0.8300 0.1572 0.029 Uiso 1 1 calc R . .
H80C H 0.3846 0.8693 0.1874 0.029 Uiso 1 1 calc R . .
C81 C 1.0002(3) 0.65097(14) 0.37136(13) 0.0212(7) Uani 1 1 d . . .
H81 H 1.0650 0.6655 0.3492 0.025 Uiso 1 1 calc R . .
C82 C 1.0042(3) 0.61715(15) 0.42145(13) 0.0230(7) Uani 1 1 d . . .
H82 H 1.0715 0.6076 0.4339 0.028 Uiso 1 1 calc R . .
C83 C 0.9087(3) 0.59705(15) 0.45367(13) 0.0259(8) Uani 1 1 d . . .
H83 H 0.9096 0.5744 0.4888 0.031 Uiso 1 1 calc R . .
C84 C 0.8121(3) 0.61023(15) 0.43421(14) 0.0255(7) Uani 1 1 d . . .
H84 H 0.7464 0.5960 0.4557 0.031 Uiso 1 1 calc R . .
C85 C 0.8112(3) 0.64388(14) 0.38387(13) 0.0212(7) Uani 1 1 d . . .
H85 H 0.7448 0.6532 0.3705 0.025 Uiso 1 1 calc R . .
C86 C 0.9042(3) 0.69929(14) 0.29777(13) 0.0255(8) Uani 1 1 d . . .
H86A H 0.9536 0.7310 0.2899 0.031 Uiso 1 1 calc R . .
H86B H 0.8301 0.7168 0.2944 0.031 Uiso 1 1 calc R . .
C87 C 0.9395(3) 0.66344(13) 0.25816(12) 0.0199(7) Uani 1 1 d . . .
C88 C 0.8649(3) 0.63377(16) 0.24509(14) 0.0280(8) Uani 1 1 d . . .
H88 H 0.7905 0.6369 0.2604 0.034 Uiso 1 1 calc R . .
C89 C 0.8979(3) 0.59943(16) 0.20971(14) 0.0256(8) Uani 1 1 d . . .
H89 H 0.8454 0.5795 0.2011 0.031 Uiso 1 1 calc R . .
C90 C 1.0061(3) 0.59373(13) 0.18672(12) 0.0186(7) Uani 1 1 d . . .
C91 C 1.0803(3) 0.62466(14) 0.19956(12) 0.0207(7) Uani 1 1 d . . .
H91 H 1.1545 0.6222 0.1837 0.025 Uiso 1 1 calc R . .
C92 C 1.0486(3) 0.65874(14) 0.23476(12) 0.0225(7) Uani 1 1 d . . .
H92 H 1.1009 0.6790 0.2431 0.027 Uiso 1 1 calc R . .
C93 C 1.0456(3) 0.55304(14) 0.15022(13) 0.0220(7) Uani 1 1 d . . .
C94 C 1.1103(3) 0.50115(13) 0.18095(13) 0.0228(7) Uani 1 1 d . . .
H94A H 1.0614 0.4790 0.2111 0.034 Uiso 1 1 calc R . .
H94B H 1.1678 0.5151 0.1938 0.034 Uiso 1 1 calc R . .
H94C H 1.1427 0.4764 0.1575 0.034 Uiso 1 1 calc R . .
C95 C 0.9522(4) 0.5308(2) 0.1336(2) 0.0510(13) Uani 1 1 d . . .
H95A H 0.9082 0.5073 0.1649 0.077 Uiso 1 1 calc R . .
H95B H 0.9814 0.5073 0.1087 0.077 Uiso 1 1 calc R . .
H95C H 0.9070 0.5636 0.1167 0.077 Uiso 1 1 calc R . .
C96 C 1.1225(4) 0.58346(16) 0.10091(14) 0.0452(12) Uani 1 1 d . . .
H96A H 1.1474 0.5569 0.0782 0.068 Uiso 1 1 calc R . .
H96B H 1.1852 0.5953 0.1116 0.068 Uiso 1 1 calc R . .
H96C H 1.0841 0.6176 0.0814 0.068 Uiso 1 1 calc R . .
C97 C 0.1519(3) 0.37381(13) 0.12293(13) 0.0205(7) Uani 1 1 d . . .
H97 H 0.2134 0.3692 0.1399 0.025 Uiso 1 1 calc R . .
C98 C 0.1584(3) 0.40629(15) 0.07174(13) 0.0267(8) Uani 1 1 d . . .
H98 H 0.2236 0.4238 0.0531 0.032 Uiso 1 1 calc R . .
C99 C 0.0672(5) 0.41304(19) 0.04776(18) 0.0487(13) Uani 1 1 d . . .
H99 H 0.0682 0.4356 0.0125 0.058 Uiso 1 1 calc R . .
C100 C -0.0267(4) 0.3855(2) 0.0771(2) 0.0514(14) Uani 1 1 d . . .
H100 H -0.0903 0.3894 0.0618 0.062 Uiso 1 1 calc R . .
C101 C -0.0259(3) 0.35343(19) 0.12749(18) 0.0399(10) Uani 1 1 d . . .
H101 H -0.0890 0.3344 0.1470 0.048 Uiso 1 1 calc R . .
C102 C 0.0589(4) 0.31281(15) 0.20529(15) 0.0379(10) Uani 1 1 d . . .
H10A H 0.1304 0.2916 0.2083 0.046 Uiso 1 1 calc R . .
H10B H 0.0034 0.2840 0.2139 0.046 Uiso 1 1 calc R . .
C103 C 0.0342(3) 0.34946(14) 0.24478(14) 0.0293(9) Uani 1 1 d . . .
C104 C 0.1123(3) 0.35542(15) 0.27280(14) 0.0297(9) Uani 1 1 d . . .
H104 H 0.1822 0.3364 0.2671 0.036 Uiso 1 1 calc R . .
C105 C 0.0904(3) 0.38835(15) 0.30872(14) 0.0293(8) Uani 1 1 d . . .
H105 H 0.1448 0.3908 0.3283 0.035 Uiso 1 1 calc R . .
C106 C -0.0100(3) 0.41838(13) 0.31724(12) 0.0180(7) Uani 1 1 d . . .
C107 C -0.0892(3) 0.41256(14) 0.28948(14) 0.0236(7) Uani 1 1 d . . .
H107 H -0.1587 0.4321 0.2950 0.028 Uiso 1 1 calc R . .
C108 C -0.0678(3) 0.37830(15) 0.25342(15) 0.0288(8) Uani 1 1 d . . .
H108 H -0.1227 0.3746 0.2347 0.035 Uiso 1 1 calc R . .
C109 C -0.0265(3) 0.45821(14) 0.35469(12) 0.0192(7) Uani 1 1 d . . .
C110 C 0.0507(3) 0.50778(15) 0.33071(14) 0.0279(8) Uani 1 1 d . . .
H11A H 0.1252 0.4916 0.3231 0.042 Uiso 1 1 calc R . .
H11B H 0.0470 0.5313 0.3560 0.042 Uiso 1 1 calc R . .
H11C H 0.0289 0.5319 0.2979 0.042 Uiso 1 1 calc R . .
C111 C -0.0004(3) 0.42471(16) 0.40921(14) 0.0313(9) Uani 1 1 d . . .
H11D H -0.0485 0.3928 0.4243 0.047 Uiso 1 1 calc R . .
H11E H -0.0114 0.4507 0.4328 0.047 Uiso 1 1 calc R . .
H11F H 0.0754 0.4093 0.4054 0.047 Uiso 1 1 calc R . .
C112 C -0.1433(3) 0.48391(15) 0.36280(14) 0.0245(7) Uani 1 1 d . . .
H11G H -0.1605 0.5078 0.3289 0.037 Uiso 1 1 calc R . .
H11H H -0.1512 0.5078 0.3880 0.037 Uiso 1 1 calc R . .
H11I H -0.1931 0.4527 0.3766 0.037 Uiso 1 1 calc R . .
C113 C 0.7003(3) 0.31610(15) 0.53794(14) 0.0236(7) Uani 1 1 d . . .
H113 H 0.7647 0.3347 0.5197 0.028 Uiso 1 1 calc R . .
C114 C 0.6990(3) 0.27967(16) 0.58738(15) 0.0297(8) Uani 1 1 d . . .
H114 H 0.7622 0.2729 0.6034 0.036 Uiso 1 1 calc R . .
C115 C 0.6049(3) 0.25282(15) 0.61388(13) 0.0270(8) Uani 1 1 d . . .
H115 H 0.6027 0.2276 0.6482 0.032 Uiso 1 1 calc R . .
C116 C 0.5140(3) 0.26320(14) 0.58960(13) 0.0228(7) Uani 1 1 d . . .
H116 H 0.4488 0.2450 0.6071 0.027 Uiso 1 1 calc R . .
C117 C 0.5188(3) 0.29978(13) 0.54023(12) 0.0183(6) Uani 1 1 d . . .
H117 H 0.4567 0.3071 0.5234 0.022 Uiso 1 1 calc R . .
C118 C 0.6146(3) 0.36448(13) 0.46064(12) 0.0253(8) Uani 1 1 d . . .
H11J H 0.6721 0.3920 0.4535 0.030 Uiso 1 1 calc R . .
H11K H 0.5443 0.3870 0.4583 0.030 Uiso 1 1 calc R . .
C119 C 0.6370(3) 0.32996(13) 0.41965(12) 0.0190(7) Uani 1 1 d . . .
C120 C 0.5526(3) 0.31277(14) 0.40185(13) 0.0227(7) Uani 1 1 d . . .
H120 H 0.4799 0.3242 0.4147 0.027 Uiso 1 1 calc R . .
C121 C 0.5718(3) 0.27917(14) 0.36569(12) 0.0184(7) Uani 1 1 d . . .
H121 H 0.5123 0.2678 0.3542 0.022 Uiso 1 1 calc R . .
C122 C 0.6779(2) 0.26180(12) 0.34590(11) 0.0135(6) Uani 1 1 d . . .
C123 C 0.7624(3) 0.28079(13) 0.36301(12) 0.0175(6) Uani 1 1 d . . .
H123 H 0.8353 0.2706 0.3494 0.021 Uiso 1 1 calc R . .
C124 C 0.7431(3) 0.31400(14) 0.39912(12) 0.0208(7) Uani 1 1 d . . .
H124 H 0.8024 0.3261 0.4101 0.025 Uiso 1 1 calc R . .
C125 C 0.7026(3) 0.22121(13) 0.30916(12) 0.0152(6) Uani 1 1 d . . .
C126 C 0.6016(3) 0.20987(16) 0.29010(14) 0.0283(8) Uani 1 1 d . . .
H12A H 0.5482 0.1923 0.3207 0.042 Uiso 1 1 calc R . .
H12B H 0.6218 0.1836 0.2668 0.042 Uiso 1 1 calc R . .
H12C H 0.5700 0.2464 0.2706 0.042 Uiso 1 1 calc R . .
C127 C 0.7866(3) 0.24652(14) 0.26063(12) 0.0224(7) Uani 1 1 d . . .
H12D H 0.8035 0.2196 0.2379 0.034 Uiso 1 1 calc R . .
H12E H 0.8530 0.2526 0.2722 0.034 Uiso 1 1 calc R . .
H12F H 0.7571 0.2835 0.2408 0.034 Uiso 1 1 calc R . .
C128 C 0.7514(3) 0.16322(13) 0.34003(12) 0.0204(7) Uani 1 1 d . . .
H12G H 0.6952 0.1437 0.3680 0.031 Uiso 1 1 calc R . .
H12H H 0.8111 0.1706 0.3558 0.031 Uiso 1 1 calc R . .
H12I H 0.7790 0.1387 0.3158 0.031 Uiso 1 1 calc R . .
C129 C 0.7327(3) 0.04440(13) 0.28287(12) 0.0178(6) Uani 1 1 d . . .
H129 H 0.7802 0.0313 0.3080 0.021 Uiso 1 1 calc R . .
C130 C 0.7705(3) 0.07741(15) 0.23322(13) 0.0217(7) Uani 1 1 d . . .
H130 H 0.8440 0.0873 0.2238 0.026 Uiso 1 1 calc R . .
C131 C 0.7009(3) 0.09594(15) 0.19734(13) 0.0256(7) Uani 1 1 d . . .
H131 H 0.7260 0.1188 0.1629 0.031 Uiso 1 1 calc R . .
C132 C 0.5939(3) 0.08111(18) 0.21160(15) 0.0327(9) Uani 1 1 d . . .
H132 H 0.5452 0.0936 0.1870 0.039 Uiso 1 1 calc R . .
C133 C 0.5592(3) 0.04852(18) 0.26113(15) 0.0305(9) Uani 1 1 d . . .
H133 H 0.4858 0.0384 0.2712 0.037 Uiso 1 1 calc R . .
C134 C 0.5895(4) -0.00563(16) 0.35022(14) 0.0333(9) Uani 1 1 d . . .
H13A H 0.6364 -0.0417 0.3569 0.040 Uiso 1 1 calc R . .
H13B H 0.5145 -0.0162 0.3525 0.040 Uiso 1 1 calc R . .
C135 C 0.5917(3) 0.02589(14) 0.39228(12) 0.0228(7) Uani 1 1 d . . .
C136 C 0.6761(3) 0.01384(13) 0.42135(13) 0.0231(7) Uani 1 1 d . . .
H136 H 0.7324 -0.0144 0.4149 0.028 Uiso 1 1 calc R . .
C137 C 0.6785(3) 0.04265(13) 0.45952(12) 0.0201(7) Uani 1 1 d . . .
H137 H 0.7375 0.0342 0.4786 0.024 Uiso 1 1 calc R . .
C138 C 0.5969(3) 0.08387(13) 0.47097(11) 0.0142(6) Uani 1 1 d . . .
C139 C 0.5130(3) 0.09519(14) 0.44152(12) 0.0202(7) Uani 1 1 d . . .
H139 H 0.4562 0.1230 0.4482 0.024 Uiso 1 1 calc R . .
C140 C 0.5099(3) 0.06705(15) 0.40264(13) 0.0235(7) Uani 1 1 d . . .
H140 H 0.4518 0.0760 0.3831 0.028 Uiso 1 1 calc R . .
C141 C 0.6029(2) 0.11605(13) 0.51281(12) 0.0153(6) Uani 1 1 d . . .
C142 C 0.6720(3) 0.16837(13) 0.48726(12) 0.0189(7) Uani 1 1 d . . .
H14A H 0.6373 0.1951 0.4594 0.028 Uiso 1 1 calc R . .
H14B H 0.7445 0.1553 0.4718 0.028 Uiso 1 1 calc R . .
H14C H 0.6785 0.1881 0.5142 0.028 Uiso 1 1 calc R . .
C143 C 0.6560(3) 0.07627(13) 0.55842(12) 0.0193(7) Uani 1 1 d . . .
H14D H 0.6512 0.0959 0.5867 0.029 Uiso 1 1 calc R . .
H14E H 0.7324 0.0672 0.5452 0.029 Uiso 1 1 calc R . .
H14F H 0.6179 0.0405 0.5723 0.029 Uiso 1 1 calc R . .
C144 C 0.4897(3) 0.13669(15) 0.53639(13) 0.0213(7) Uani 1 1 d . . .
H14G H 0.4584 0.1663 0.5091 0.032 Uiso 1 1 calc R . .
H14H H 0.4950 0.1530 0.5658 0.032 Uiso 1 1 calc R . .
H14I H 0.4431 0.1040 0.5494 0.032 Uiso 1 1 calc R . .

loop_
_atom_site_aniso_label
_atom_site_aniso_U_11
_atom_site_aniso_U_22
_atom_site_aniso_U_33
_atom_site_aniso_U_23
_atom_site_aniso_U_13
_atom_site_aniso_U_12
Ni1 0.0099(3) 0.0154(3) 0.0096(2) -0.00109(19) -0.00106(19) 0.00168(19)
Ni2 0.0111(3) 0.0164(3) 0.0116(3) 0.0013(2) -0.0025(2) 0.0004(2)
Ni3 0.0136(3) 0.0148(3) 0.0116(3) -0.0001(2) -0.0019(2) 0.0009(2)
Ni4 0.0160(3) 0.0150(3) 0.0135(3) 0.0000(2) -0.0049(2) 0.0011(2)
Ni5 0.0110(3) 0.0160(3) 0.0132(3) -0.0008(2) -0.0036(2) -0.0010(2)
Ni6 0.0120(3) 0.0133(3) 0.0116(2) -0.00140(19) -0.0027(2) 0.00264(19)
S1 0.0105(3) 0.0244(4) 0.0142(3) -0.0052(3) 0.0010(3) -0.0030(3)
S2 0.0105(3) 0.0185(4) 0.0128(3) -0.0035(3) -0.0003(3) -0.0010(3)
S3 0.0103(3) 0.0275(4) 0.0142(4) -0.0047(3) -0.0011(3) 0.0017(3)
S4 0.0121(4) 0.0185(4) 0.0150(3) -0.0052(3) 0.0002(3) 0.0010(3)
S5 0.0125(4) 0.0185(4) 0.0172(4) -0.0007(3) -0.0022(3) -0.0017(3)
S6 0.0120(4) 0.0225(4) 0.0165(4) -0.0027(3) -0.0016(3) -0.0018(3)
S7 0.0111(4) 0.0242(4) 0.0166(4) -0.0013(3) -0.0023(3) -0.0004(3)
S8 0.0137(4) 0.0268(4) 0.0158(4) -0.0052(3) 0.0003(3) -0.0034(3)
S9 0.0136(4) 0.0222(4) 0.0141(4) -0.0013(3) -0.0018(3) -0.0018(3)
S10 0.0137(4) 0.0205(4) 0.0153(4) -0.0039(3) -0.0013(3) 0.0002(3)
S11 0.0139(4) 0.0252(4) 0.0178(4) -0.0024(3) -0.0002(3) 0.0011(3)
S12 0.0152(4) 0.0186(4) 0.0152(4) -0.0042(3) -0.0019(3) 0.0012(3)
S13 0.0131(4) 0.0173(4) 0.0142(3) -0.0012(3) -0.0026(3) 0.0010(3)
S14 0.0144(4) 0.0226(4) 0.0229(4) -0.0050(3) -0.0033(3) -0.0018(3)
S15 0.0178(4) 0.0212(4) 0.0164(4) -0.0024(3) -0.0045(3) 0.0018(3)
S16 0.0203(4) 0.0282(4) 0.0196(4) -0.0054(3) -0.0034(3) -0.0046(3)
S17 0.0133(4) 0.0305(4) 0.0200(4) -0.0075(3) -0.0032(3) -0.0043(3)
S18 0.0127(4) 0.0195(4) 0.0154(4) -0.0028(3) -0.0048(3) 0.0006(3)
S19 0.0104(4) 0.0267(4) 0.0198(4) -0.0052(3) -0.0012(3) -0.0036(3)
S20 0.0103(3) 0.0184(4) 0.0132(3) -0.0025(3) -0.0021(3) -0.0011(3)
S21 0.0114(3) 0.0217(4) 0.0167(4) -0.0075(3) -0.0032(3) 0.0031(3)
S22 0.0129(4) 0.0205(4) 0.0149(4) -0.0042(3) -0.0002(3) -0.0007(3)
S23 0.0119(3) 0.0200(4) 0.0146(3) -0.0061(3) -0.0038(3) 0.0047(3)
S24 0.0127(4) 0.0214(4) 0.0167(4) -0.0058(3) -0.0014(3) -0.0004(3)
N1 0.0182(15) 0.0303(16) 0.0296(16) -0.0152(13) -0.0031(12) -0.0009(12)
N2 0.0214(15) 0.0219(14) 0.0190(14) -0.0012(11) 0.0023(12) -0.0005(11)
N3 0.0271(18) 0.046(2) 0.0207(15) -0.0032(14) -0.0011(13) 0.0154(15)
N4 0.0346(18) 0.0248(16) 0.0246(15) -0.0098(13) -0.0057(13) 0.0051(13)
N5 0.0323(18) 0.0244(16) 0.0303(17) -0.0076(13) -0.0067(14) -0.0057(13)
N6 0.0242(16) 0.0329(17) 0.0213(15) -0.0057(12) 0.0002(13) 0.0055(13)
N7 0.0223(16) 0.0287(16) 0.0223(15) 0.0023(12) 0.0009(13) 0.0043(12)
N8 0.0292(17) 0.0357(18) 0.0292(17) -0.0137(14) -0.0034(14) -0.0026(14)
N9 0.0259(16) 0.0278(16) 0.0266(16) -0.0071(13) -0.0060(13) -0.0003(13)
N10 0.0233(16) 0.0259(15) 0.0210(15) -0.0029(12) 0.0025(12) 0.0026(12)
N11 0.037(2) 0.050(2) 0.0253(17) -0.0077(15) 0.0010(15) 0.0214(17)
N12 0.0362(18) 0.0254(16) 0.0268(16) -0.0111(13) -0.0113(14) 0.0086(13)
N13 0.0212(15) 0.0249(15) 0.0221(14) -0.0054(12) -0.0033(12) 0.0016(12)
N14 0.0284(18) 0.0344(18) 0.0288(17) -0.0047(14) 0.0029(14) 0.0066(14)
N15 0.0320(18) 0.0285(16) 0.0220(15) -0.0060(12) -0.0058(13) 0.0053(13)
N16 0.0349(19) 0.0360(18) 0.0328(18) -0.0141(15) -0.0081(15) -0.0063(15)
N17 0.0239(17) 0.048(2) 0.0298(17) -0.0171(15) -0.0044(13) -0.0071(14)
N18 0.0268(16) 0.0207(15) 0.0244(15) -0.0032(12) -0.0017(13) -0.0002(12)
N19 0.0203(16) 0.054(2) 0.0316(17) -0.0142(16) -0.0025(14) 0.0152(15)
N20 0.0210(15) 0.0234(15) 0.0222(14) -0.0079(12) -0.0076(12) 0.0018(11)
N21 0.0240(15) 0.0250(15) 0.0214(14) -0.0062(12) -0.0074(12) 0.0014(12)
N22 0.0307(17) 0.0302(17) 0.0200(15) -0.0075(13) 0.0042(13) 0.0022(13)
N23 0.0253(16) 0.0246(15) 0.0209(14) -0.0096(12) -0.0025(12) 0.0005(12)
N24 0.0255(16) 0.0321(17) 0.0288(16) -0.0119(13) -0.0076(13) -0.0005(13)
N25 0.0209(14) 0.0116(12) 0.0118(12) -0.0035(10) -0.0033(10) 0.0048(10)
N26 0.0204(14) 0.0100(12) 0.0194(13) -0.0045(10) -0.0025(11) 0.0027(10)
N27 0.0244(15) 0.0132(13) 0.0187(14) -0.0035(10) -0.0066(11) 0.0048(11)
N28 0.0251(16) 0.0190(14) 0.0312(16) -0.0113(12) 0.0099(13) -0.0048(12)
N29 0.0246(15) 0.0110(12) 0.0140(13) -0.0014(10) 0.0003(11) 0.0012(10)
N30 0.0214(15) 0.0233(14) 0.0176(14) -0.0095(11) 0.0016(11) -0.0070(11)
C1 0.0108(14) 0.0220(16) 0.0155(15) -0.0034(12) -0.0004(12) 0.0019(12)
C2 0.0166(15) 0.0119(14) 0.0115(14) -0.0005(11) -0.0004(12) 0.0035(11)
C3 0.0156(15) 0.0092(13) 0.0072(13) 0.0021(10) -0.0037(11) 0.0038(11)
C4 0.0147(15) 0.0126(14) 0.0136(15) 0.0010(11) -0.0020(12) -0.0002(11)
C5 0.0209(18) 0.0272(17) 0.0104(14) -0.0019(13) -0.0024(13) 0.0086(14)
C6 0.0156(16) 0.0224(16) 0.0086(14) -0.0010(12) -0.0014(12) 0.0065(12)
C7 0.0166(15) 0.0167(15) 0.0087(14) -0.0012(11) -0.0004(11) 0.0064(12)
C8 0.0225(17) 0.0162(15) 0.0153(15) -0.0034(12) -0.0015(13) 0.0073(13)
C9 0.0184(16) 0.0149(15) 0.0220(16) 0.0034(13) -0.0027(13) 0.0006(12)
C10 0.0180(16) 0.0130(14) 0.0148(15) 0.0010(11) -0.0030(12) 0.0033(12)
C11 0.0198(16) 0.0145(14) 0.0093(14) 0.0002(11) -0.0053(12) 0.0052(12)
C12 0.0237(18) 0.0169(15) 0.0147(15) 0.0018(12) -0.0051(13) 0.0011(13)
C13 0.0177(16) 0.0189(16) 0.0171(16) 0.0034(12) -0.0047(13) 0.0042(12)
C14 0.0161(16) 0.0166(15) 0.0126(14) 0.0027(11) -0.0016(12) 0.0040(12)
C15 0.0206(17) 0.0179(16) 0.0129(15) 0.0013(12) -0.0027(12) 0.0042(12)
C16 0.0191(17) 0.0212(16) 0.0197(16) -0.0020(13) -0.0035(13) 0.0043(13)
C17 0.0165(16) 0.0198(16) 0.0139(15) 0.0019(12) -0.0012(12) 0.0020(12)
C18 0.0203(16) 0.0138(14) 0.0095(14) 0.0016(11) -0.0022(12) 0.0043(12)
C19 0.0211(17) 0.0125(14) 0.0128(14) 0.0013(11) -0.0044(12) 0.0035(12)
C20 0.0193(16) 0.0141(15) 0.0154(15) 0.0033(12) -0.0037(13) -0.0012(12)
C21 0.0266(19) 0.0289(19) 0.0175(16) 0.0003(14) -0.0069(15) 0.0131(15)
C22 0.0233(17) 0.0173(15) 0.0129(15) -0.0002(12) -0.0040(13) 0.0076(13)
C23 0.0249(18) 0.0153(15) 0.0126(15) -0.0022(12) -0.0045(13) 0.0079(13)
C24 0.0253(18) 0.0169(16) 0.0179(16) -0.0016(12) -0.0030(13) 0.0105(13)
C25 0.0150(15) 0.0177(15) 0.0158(15) -0.0008(12) -0.0031(12) 0.0045(12)
C26 0.0196(16) 0.0141(14) 0.0131(14) -0.0006(11) -0.0048(12) 0.0035(12)
C27 0.0189(16) 0.0136(14) 0.0148(15) -0.0003(11) -0.0047(12) 0.0019(12)
C28 0.0192(17) 0.0202(16) 0.0189(16) 0.0023(13) -0.0017(13) 0.0022(13)
C29 0.0274(18) 0.0169(16) 0.0180(16) 0.0013(12) -0.0085(14) 0.0018(13)
C30 0.0268(18) 0.0166(15) 0.0125(15) 0.0000(12) -0.0110(13) 0.0073(13)
C31 0.0326(19) 0.0160(16) 0.0141(15) -0.0017(12) -0.0083(14) 0.0018(13)
C32 0.0276(19) 0.0254(18) 0.0235(18) -0.0027(14) -0.0050(15) 0.0007(15)
C33 0.0217(18) 0.0238(17) 0.0229(17) -0.0050(14) -0.0027(14) -0.0009(14)
C34 0.0210(17) 0.0193(16) 0.0127(15) -0.0008(12) -0.0039(12) -0.0003(13)
C35 0.0230(17) 0.0101(14) 0.0131(14) 0.0023(11) -0.0066(12) 0.0003(12)
C36 0.0211(17) 0.0134(15) 0.0193(16) 0.0021(12) -0.0063(13) -0.0012(12)
C37 0.0140(16) 0.0282(18) 0.0206(16) -0.0030(14) -0.0052(13) 0.0023(13)
C38 0.0149(15) 0.0150(15) 0.0143(15) 0.0007(11) -0.0040(12) 0.0006(12)
C39 0.0177(16) 0.0137(14) 0.0103(14) 0.0003(11) -0.0042(11) 0.0022(12)
C40 0.0127(15) 0.0175(15) 0.0140(15) 0.0007(12) -0.0010(12) 0.0055(12)
C41 0.0175(16) 0.0161(15) 0.0130(14) -0.0008(11) -0.0023(12) 0.0055(12)
C42 0.0169(15) 0.0136(14) 0.0107(14) -0.0019(11) -0.0038(11) 0.0034(11)
C43 0.0174(15) 0.0113(14) 0.0100(14) 0.0009(11) -0.0031(11) 0.0003(11)
C44 0.0173(16) 0.0186(15) 0.0144(15) 0.0000(12) -0.0018(12) -0.0016(12)
C45 0.0202(17) 0.0147(15) 0.0169(15) -0.0026(12) -0.0064(13) 0.0007(12)
C46 0.0204(16) 0.0102(13) 0.0116(14) -0.0008(11) -0.0046(12) 0.0051(11)
C47 0.0222(16) 0.0116(14) 0.0104(14) -0.0021(11) -0.0034(12) 0.0015(12)
C48 0.0178(16) 0.0219(17) 0.0193(16) -0.0031(13) -0.0024(13) 0.0034(13)
C49 0.0169(16) 0.0152(15) 0.0187(16) -0.0053(12) 0.0002(12) 0.0008(12)
C50 0.0175(16) 0.0184(16) 0.0232(16) -0.0069(13) -0.0056(13) 0.0025(12)
C51 0.0331(19) 0.0161(15) 0.0128(15) -0.0023(12) -0.0078(13) 0.0017(13)
C52 0.0208(17) 0.0196(16) 0.0213(17) -0.0034(13) 0.0021(13) -0.0007(13)
C53 0.0138(15) 0.0130(14) 0.0227(16) -0.0053(12) -0.0029(12) 0.0021(11)
C54 0.0297(19) 0.0149(15) 0.0143(15) -0.0001(12) -0.0055(13) 0.0082(13)
C55 0.0219(17) 0.0138(15) 0.0130(14) -0.0003(11) -0.0048(12) 0.0077(12)
C56 0.0138(15) 0.0221(16) 0.0158(15) -0.0017(12) -0.0047(12) 0.0061(12)
C57 0.0161(16) 0.0208(16) 0.0205(16) -0.0050(13) -0.0074(13) 0.0021(12)
C58 0.0161(15) 0.0115(14) 0.0093(13) 0.0033(11) -0.0044(11) 0.0039(11)
C59 0.0181(16) 0.0131(14) 0.0148(15) 0.0021(11) 0.0008(12) -0.0022(12)
C60 0.0250(18) 0.0128(15) 0.0198(16) 0.0006(12) -0.0019(13) -0.0060(13)
C61 0.0178(16) 0.0136(14) 0.0134(14) -0.0022(11) -0.0044(12) 0.0068(12)
C62 0.0196(17) 0.0312(19) 0.035(2) -0.0195(16) -0.0079(15) 0.0054(14)
C63 0.046(2) 0.0215(18) 0.0151(16) -0.0036(13) -0.0008(15) 0.0049(16)
C64 0.0197(17) 0.0205(16) 0.0235(17) -0.0062(13) -0.0062(13) 0.0085(13)
C65 0.0203(18) 0.0253(18) 0.035(2) -0.0174(15) -0.0046(15) 0.0027(14)
C66 0.033(2) 0.034(2) 0.036(2) -0.0186(17) -0.0196(17) 0.0154(17)
C67 0.060(3) 0.033(2) 0.0166(17) -0.0068(15) -0.0117(18) 0.0163(19)
C68 0.037(2) 0.0257(18) 0.0236(18) -0.0040(14) 0.0058(16) -0.0043(16)
C69 0.0194(17) 0.0229(17) 0.0244(17) -0.0064(13) -0.0033(13) 0.0001(13)
C70 0.035(2) 0.0135(15) 0.0209(17) -0.0023(13) 0.0011(14) 0.0036(14)
C71 0.0303(19) 0.0105(14) 0.0155(15) 0.0008(12) 0.0024(13) -0.0001(13)
C72 0.0203(17) 0.0205(16) 0.0189(16) -0.0020(12) -0.0021(13) -0.0036(13)
C73 0.0130(15) 0.0171(15) 0.0189(15) -0.0028(12) -0.0005(12) 0.0008(12)
C74 0.0150(15) 0.0097(13) 0.0113(14) 0.0028(11) 0.0027(11) -0.0004(11)
C75 0.0124(15) 0.0177(15) 0.0175(15) 0.0005(12) -0.0052(12) 0.0032(12)
C76 0.0148(16) 0.0166(15) 0.0176(15) 0.0015(12) 0.0001(12) 0.0063(12)
C77 0.0156(15) 0.0136(14) 0.0112(14) 0.0016(11) -0.0008(11) 0.0020(12)
C78 0.0175(17) 0.0181(16) 0.0188(16) -0.0044(12) 0.0002(12) 0.0046(12)
C79 0.032(2) 0.0227(17) 0.0131(15) 0.0020(12) -0.0050(13) 0.0077(14)
C80 0.0216(17) 0.0143(15) 0.0207(16) -0.0020(12) -0.0037(13) -0.0017(12)
C81 0.0201(17) 0.0193(16) 0.0239(17) -0.0070(13) -0.0015(13) 0.0009(13)
C82 0.0260(18) 0.0240(17) 0.0215(17) -0.0068(13) -0.0125(14) 0.0051(14)
C83 0.037(2) 0.0231(17) 0.0177(16) -0.0033(13) -0.0086(15) 0.0013(15)
C84 0.0275(19) 0.0233(18) 0.0248(18) -0.0057(14) -0.0009(14) -0.0039(14)
C85 0.0203(17) 0.0185(16) 0.0272(18) -0.0089(13) -0.0082(14) 0.0044(13)
C86 0.040(2) 0.0160(16) 0.0181(16) -0.0030(13) -0.0093(15) 0.0124(14)
C87 0.0308(19) 0.0136(15) 0.0126(15) 0.0003(12) -0.0071(13) 0.0071(13)
C88 0.0188(18) 0.035(2) 0.0274(18) -0.0079(15) -0.0046(14) 0.0113(15)
C89 0.0216(18) 0.0312(19) 0.0267(18) -0.0098(15) -0.0124(14) 0.0075(14)
C90 0.0243(17) 0.0161(15) 0.0125(14) 0.0008(12) -0.0063(12) 0.0061(13)
C91 0.0227(17) 0.0181(16) 0.0149(15) 0.0036(12) 0.0013(13) -0.0013(13)
C92 0.0299(19) 0.0156(15) 0.0176(16) 0.0024(12) -0.0003(13) -0.0055(13)
C93 0.0300(19) 0.0172(16) 0.0164(16) -0.0036(13) -0.0037(14) 0.0062(14)
C94 0.0239(18) 0.0142(16) 0.0266(18) -0.0026(13) -0.0004(14) 0.0012(13)
C95 0.041(3) 0.064(3) 0.071(3) -0.052(3) -0.029(2) 0.019(2)
C96 0.086(4) 0.0220(19) 0.0159(18) 0.0001(14) 0.012(2) 0.002(2)
C97 0.0202(17) 0.0157(15) 0.0238(17) -0.0062(13) 0.0020(13) -0.0003(12)
C98 0.033(2) 0.0218(17) 0.0209(17) -0.0049(14) 0.0034(15) 0.0011(15)
C99 0.078(4) 0.035(2) 0.037(2) -0.0169(19) -0.024(2) 0.028(2)
C100 0.031(2) 0.054(3) 0.090(4) -0.049(3) -0.031(2) 0.021(2)
C101 0.027(2) 0.041(2) 0.055(3) -0.025(2) 0.0000(19) 0.0032(18)
C102 0.052(3) 0.0165(18) 0.034(2) -0.0016(15) 0.0159(19) -0.0075(17)
C103 0.036(2) 0.0120(15) 0.0268(18) 0.0010(13) 0.0198(16) -0.0054(14)
C104 0.0270(19) 0.0201(17) 0.0285(19) 0.0032(14) 0.0098(15) 0.0078(14)
C105 0.0221(19) 0.0278(19) 0.0261(18) 0.0046(14) 0.0033(14) 0.0075(15)
C106 0.0131(15) 0.0124(14) 0.0207(16) 0.0047(12) 0.0029(12) 0.0006(12)
C107 0.0185(17) 0.0202(17) 0.0303(18) -0.0096(14) 0.0058(14) -0.0028(13)
C108 0.027(2) 0.0272(19) 0.0307(19) -0.0093(15) 0.0076(15) -0.0126(15)
C109 0.0193(17) 0.0170(15) 0.0162(15) 0.0033(12) -0.0027(12) 0.0015(13)
C110 0.031(2) 0.0255(18) 0.0259(18) 0.0007(14) -0.0071(15) -0.0078(15)
C111 0.033(2) 0.032(2) 0.0208(18) 0.0072(15) -0.0077(15) 0.0028(16)
C112 0.0243(19) 0.0241(18) 0.0246(17) -0.0102(14) -0.0019(14) 0.0076(14)
C113 0.0193(17) 0.0238(17) 0.0280(18) -0.0078(14) -0.0035(14) 0.0003(13)
C114 0.031(2) 0.031(2) 0.033(2) -0.0101(16) -0.0208(16) 0.0057(15)
C115 0.044(2) 0.0247(18) 0.0128(15) -0.0023(13) -0.0114(15) 0.0023(16)
C116 0.0293(19) 0.0195(16) 0.0192(16) -0.0059(13) -0.0002(14) -0.0050(14)
C117 0.0198(16) 0.0171(15) 0.0194(16) -0.0060(12) -0.0056(13) 0.0010(12)
C118 0.043(2) 0.0113(15) 0.0159(16) 0.0015(12) 0.0008(15) 0.0017(14)
C119 0.0302(19) 0.0096(14) 0.0107(14) 0.0029(11) 0.0013(13) 0.0042(12)
C120 0.0177(17) 0.0217(17) 0.0197(16) 0.0037(13) -0.0008(13) 0.0104(13)
C121 0.0111(15) 0.0212(16) 0.0178(15) 0.0025(12) -0.0013(12) 0.0011(12)
C122 0.0125(15) 0.0108(14) 0.0135(14) 0.0016(11) -0.0010(11) 0.0006(11)
C123 0.0103(15) 0.0174(15) 0.0200(16) -0.0003(12) 0.0019(12) 0.0006(12)
C124 0.0242(18) 0.0214(16) 0.0160(15) -0.0005(12) -0.0031(13) -0.0088(13)
C125 0.0159(15) 0.0138(14) 0.0126(14) 0.0019(11) -0.0024(12) 0.0001(12)
C126 0.029(2) 0.032(2) 0.0301(19) -0.0125(15) -0.0127(15) -0.0007(15)
C127 0.0279(19) 0.0198(16) 0.0155(16) -0.0006(12) 0.0001(13) -0.0013(14)
C128 0.0248(18) 0.0135(15) 0.0178(15) 0.0015(12) -0.0003(13) 0.0014(13)
C129 0.0159(16) 0.0179(15) 0.0208(16) -0.0067(12) -0.0046(12) 0.0009(12)
C130 0.0158(16) 0.0258(18) 0.0240(17) -0.0118(14) 0.0032(13) -0.0010(13)
C131 0.0292(19) 0.0281(18) 0.0176(16) -0.0058(14) -0.0011(14) 0.0014(15)
C132 0.025(2) 0.052(3) 0.0257(19) -0.0150(17) -0.0120(15) 0.0064(17)
C133 0.0133(17) 0.054(3) 0.030(2) -0.0243(18) 0.0018(14) -0.0058(16)
C134 0.049(3) 0.028(2) 0.0212(18) -0.0069(15) 0.0103(17) -0.0241(18)
C135 0.0317(19) 0.0197(16) 0.0137(15) -0.0005(12) 0.0061(13) -0.0148(14)
C136 0.033(2) 0.0114(15) 0.0176(16) 0.0033(12) 0.0015(14) 0.0027(13)
C137 0.0211(17) 0.0164(15) 0.0169(15) 0.0034(12) -0.0020(13) 0.0027(13)
C138 0.0150(15) 0.0129(14) 0.0093(13) 0.0042(11) 0.0033(11) -0.0050(11)
C139 0.0109(15) 0.0263(17) 0.0203(16) -0.0044(13) 0.0023(12) -0.0004(12)
C140 0.0152(16) 0.036(2) 0.0188(16) -0.0054(14) 0.0013(13) -0.0095(14)
C141 0.0123(15) 0.0155(15) 0.0149(14) 0.0006(11) -0.0023(12) 0.0017(12)
C142 0.0221(17) 0.0148(15) 0.0178(15) -0.0010(12) -0.0021(13) -0.0024(12)
C143 0.0205(17) 0.0180(15) 0.0146(15) 0.0039(12) -0.0026(12) -0.0007(12)
C144 0.0180(17) 0.0266(18) 0.0180(16) -0.0067(13) -0.0006(13) 0.0031(13)

loop_
_atom_type_symbol
_atom_type_description
_atom_type_scat_dispersion_real
_atom_type_scat_dispersion_imag
_atom_type_scat_source
C C 0.0181 0.0091 'International Tables Vol C Tables 4.2.6.8 and 6.1.1.4'
H H 0.0000 0.0000 'International Tables Vol C Tables 4.2.6.8 and 6.1.1.4'
N N 0.0311 0.0180 'International Tables Vol C Tables 4.2.6.8 and 6.1.1.4'
Ni Ni -3.0029 0.5091 'International Tables Vol C Tables 4.2.6.8 and 6.1.1.4'
S S 0.3331 0.5567 'International Tables Vol C Tables 4.2.6.8 and 6.1.1.4'

loop_
_geom_angle_atom_site_label_1
_geom_angle_atom_site_label_2
_geom_angle_atom_site_label_3
_geom_angle
_geom_angle_site_symmetry_1
_geom_angle_site_symmetry_3
S1 Ni1 S3 85.78(3) . .
S1 Ni1 S4 178.48(4) . .
S3 Ni1 S4 92.71(3) . .
S1 Ni1 S2 92.55(3) . .
S3 Ni1 S2 175.24(4) . .
S4 Ni1 S2 88.94(3) . .
S8 Ni2 S7 92.37(3) . .
S8 Ni2 S6 85.83(3) . .
S7 Ni2 S6 177.74(4) . .
S8 Ni2 S5 176.74(4) . .
S7 Ni2 S5 89.14(4) . .
S6 Ni2 S5 92.58(3) . .
S10 Ni3 S9 92.64(3) . .
S10 Ni3 S12 87.52(3) . .
S9 Ni3 S12 177.79(4) . .
S10 Ni3 S11 179.60(4) . .
S9 Ni3 S11 87.16(4) . .
S12 Ni3 S11 92.67(3) . .
S16 Ni4 S13 176.58(4) . .
S16 Ni4 S15 92.37(4) . .
S13 Ni4 S15 87.55(4) . .
S16 Ni4 S14 87.36(4) . .
S13 Ni4 S14 92.69(3) . .
S15 Ni4 S14 179.50(4) . .
S20 Ni5 S17 176.12(4) . .
S20 Ni5 S18 85.98(3) . .
S17 Ni5 S18 92.58(3) . .
S20 Ni5 S19 92.90(3) . .
S17 Ni5 S19 88.64(4) . .
S18 Ni5 S19 178.06(4) . .
S23 Ni6 S21 85.25(3) . .
S23 Ni6 S24 92.22(3) . .
S21 Ni6 S24 174.20(4) . .
S23 Ni6 S22 177.90(4) . .
S21 Ni6 S22 92.66(3) . .
S24 Ni6 S22 89.89(3) . .
C2 S1 Ni1 103.38(12) . .
C3 S2 Ni1 103.33(11) . .
C6 S3 Ni1 103.55(11) . .
C7 S4 Ni1 102.78(12) . .
C10 S5 Ni2 102.97(12) . .
C11 S6 Ni2 103.62(11) . .
C14 S7 Ni2 103.53(11) . .
C15 S8 Ni2 103.82(13) . .
C18 S9 Ni3 103.58(12) . .
C19 S10 Ni3 103.52(12) . .
C22 S11 Ni3 103.17(12) . .
C23 S12 Ni3 103.13(13) . .
C26 S13 Ni4 103.18(12) . .
C27 S14 Ni4 102.97(12) . .
C30 S15 Ni4 103.45(12) . .
C31 S16 Ni4 103.51(13) . .
C34 S17 Ni5 103.49(12) . .
C35 S18 Ni5 103.43(12) . .
C38 S19 Ni5 102.42(11) . .
C39 S20 Ni5 103.47(11) . .
C42 S21 Ni6 103.92(11) . .
C43 S22 Ni6 102.51(11) . .
C46 S23 Ni6 103.78(11) . .
C47 S24 Ni6 104.03(12) . .
C49 N25 C53 121.3(3) . .
C49 N25 C54 119.2(3) . .
C53 N25 C54 119.5(3) . .
C65 N26 C69 120.9(3) . .
C65 N26 C70 119.8(3) . .
C69 N26 C70 119.3(3) . .
C85 N27 C81 121.0(3) . .
C85 N27 C86 119.9(3) . .
C81 N27 C86 119.1(3) . .
C101 N28 C97 121.0(4) . .
C101 N28 C102 119.9(4) . .
C97 N28 C102 119.1(3) . .
C113 N29 C117 120.9(3) . .
C113 N29 C118 119.9(3) . .
C117 N29 C118 119.2(3) . .
C133 N30 C129 121.0(3) . .
C133 N30 C134 120.4(3) . .
C129 N30 C134 118.6(3) . .
N1 C1 C2 175.9(3) . .
C3 C2 C1 124.0(3) . .
C3 C2 S1 120.7(2) . .
C1 C2 S1 115.4(2) . .
C2 C3 C4 122.2(3) . .
C2 C3 S2 119.9(2) . .
C4 C3 S2 117.9(2) . .
N2 C4 C3 178.5(3) . .
N3 C5 C6 178.3(4) . .
C7 C6 C5 122.0(3) . .
C7 C6 S3 119.9(2) . .
C5 C6 S3 118.1(3) . .
C6 C7 C8 122.2(3) . .
C6 C7 S4 120.9(2) . .
C8 C7 S4 116.9(2) . .
N4 C8 C7 177.8(3) . .
N5 C9 C10 178.9(3) . .
C11 C10 C9 120.8(3) . .
C11 C10 S5 120.7(3) . .
C9 C10 S5 118.5(2) . .
C10 C11 C12 122.3(3) . .
C10 C11 S6 120.0(2) . .
C12 C11 S6 117.7(3) . .
N6 C12 C11 178.3(4) . .
N7 C13 C14 178.1(4) . .
C15 C14 C13 121.3(3) . .
C15 C14 S7 120.0(2) . .
C13 C14 S7 118.6(3) . .
C14 C15 C16 123.6(3) . .
C14 C15 S8 120.2(3) . .
C16 C15 S8 116.1(3) . .
N8 C16 C15 176.4(4) . .
N9 C17 C18 178.0(4) . .
C19 C18 C17 123.4(3) . .
C19 C18 S9 119.7(3) . .
C17 C18 S9 116.9(2) . .
C18 C19 C20 121.4(3) . .
C18 C19 S10 120.5(2) . .
C20 C19 S10 118.0(3) . .
N10 C20 C19 179.4(4) . .
N11 C21 C22 178.7(4) . .
C23 C22 C21 122.1(3) . .
C23 C22 S11 120.3(2) . .
C21 C22 S11 117.6(3) . .
C22 C23 C24 122.4(3) . .
C22 C23 S12 120.6(3) . .
C24 C23 S12 117.0(3) . .
N12 C24 C23 178.5(3) . .
N13 C25 C26 178.8(3) . .
C27 C26 C25 123.0(3) . .
C27 C26 S13 120.3(3) . .
C25 C26 S13 116.8(2) . .
C26 C27 C28 121.2(3) . .
C26 C27 S14 120.8(2) . .
C28 C27 S14 118.0(3) . .
N14 C28 C27 178.6(4) . .
N15 C29 C30 179.0(4) . .
C31 C30 C29 121.9(3) . .
C31 C30 S15 120.3(3) . .
C29 C30 S15 117.7(3) . .
C30 C31 C32 123.2(3) . .
C30 C31 S16 120.3(3) . .
C32 C31 S16 116.6(3) . .
N16 C32 C31 178.0(4) . .
N17 C33 C34 179.1(4) . .
C35 C34 C33 122.2(3) . .
C35 C34 S17 120.1(3) . .
C33 C34 S17 117.7(3) . .
C34 C35 C36 122.0(3) . .
C34 C35 S18 120.4(2) . .
C36 C35 S18 117.5(3) . .
N18 C36 C35 178.8(4) . .
N19 C37 C38 178.2(4) . .
C39 C38 C37 119.4(3) . .
C39 C38 S19 121.2(2) . .
C37 C38 S19 119.3(2) . .
C38 C39 C40 122.1(3) . .
C38 C39 S20 119.9(2) . .
C40 C39 S20 117.9(2) . .
N20 C40 C39 179.1(3) . .
N21 C41 C42 178.2(3) . .
C43 C42 C41 123.3(3) . .
C43 C42 S21 119.4(2) . .
C41 C42 S21 117.3(2) . .
C42 C43 C44 120.1(3) . .
C42 C43 S22 121.4(2) . .
C44 C43 S22 118.5(2) . .
N22 C44 C43 178.2(4) . .
N23 C45 C46 175.8(4) . .
C47 C46 C45 123.8(3) . .
C47 C46 S23 120.4(2) . .
C45 C46 S23 115.7(2) . .
C46 C47 C48 122.0(3) . .
C46 C47 S24 119.5(2) . .
C48 C47 S24 118.5(2) . .
N24 C48 C47 178.1(4) . .
N25 C49 C50 120.6(3) . .
N25 C49 H49 119.7 . .
C50 C49 H49 119.7 . .
C49 C50 C51 119.3(3) . .
C49 C50 H50 120.4 . .
C51 C50 H50 120.4 . .
C52 C51 C50 119.1(3) . .
C52 C51 H51 120.5 . .
C50 C51 H51 120.4 . .
C53 C52 C51 120.1(3) . .
C53 C52 H52 119.9 . .
C51 C52 H52 120.0 . .
N25 C53 C52 119.7(3) . .
N25 C53 H53 120.1 . .
C52 C53 H53 120.1 . .
N25 C54 C55 111.7(2) . .
N25 C54 H54A 109.3 . .
C55 C54 H54A 109.3 . .
N25 C54 H54B 109.3 . .
C55 C54 H54B 109.3 . .
H54A C54 H54B 107.9 . .
C56 C55 C60 118.3(3) . .
C56 C55 C54 120.9(3) . .
C60 C55 C54 120.8(3) . .
C55 C56 C57 121.4(3) . .
C55 C56 H56 119.3 . .
C57 C56 H56 119.3 . .
C58 C57 C56 120.9(3) . .
C58 C57 H57 119.5 . .
C56 C57 H57 119.6 . .
C57 C58 C59 117.3(3) . .
C57 C58 C61 122.9(3) . .
C59 C58 C61 119.8(3) . .
C60 C59 C58 122.0(3) . .
C60 C59 H59 119.0 . .
C58 C59 H59 119.0 . .
C59 C60 C55 120.1(3) . .
C59 C60 H60 120.0 . .
C55 C60 H60 119.9 . .
C62 C61 C64 108.8(3) . .
C62 C61 C58 112.3(3) . .
C64 C61 C58 108.8(2) . .
C62 C61 C63 108.0(3) . .
C64 C61 C63 109.0(3) . .
C58 C61 C63 109.9(2) . .
C61 C62 H62A 109.4 . .
C61 C62 H62B 109.5 . .
H62A C62 H62B 109.5 . .
C61 C62 H62C 109.5 . .
H62A C62 H62C 109.5 . .
H62B C62 H62C 109.5 . .
C61 C63 H63A 109.4 . .
C61 C63 H63B 109.5 . .
H63A C63 H63B 109.5 . .
C61 C63 H63C 109.4 . .
H63A C63 H63C 109.5 . .
H63B C63 H63C 109.5 . .
C61 C64 H64A 109.5 . .
C61 C64 H64B 109.4 . .
H64A C64 H64B 109.5 . .
C61 C64 H64C 109.4 . .
H64A C64 H64C 109.5 . .
H64B C64 H64C 109.5 . .
N26 C65 C66 120.7(4) . .
N26 C65 H65 119.6 . .
C66 C65 H65 119.7 . .
C65 C66 C67 119.3(4) . .
C65 C66 H66 120.3 . .
C67 C66 H66 120.4 . .
C66 C67 C68 119.4(3) . .
C66 C67 H67 120.3 . .
C68 C67 H67 120.3 . .
C69 C68 C67 119.7(4) . .
C69 C68 H68 120.1 . .
C67 C68 H68 120.2 . .
N26 C69 C68 119.9(3) . .
N26 C69 H69 120.0 . .
C68 C69 H69 120.1 . .
N26 C70 C71 112.2(3) . .
N26 C70 H70A 109.2 . .
C71 C70 H70A 109.1 . .
N26 C70 H70B 109.2 . .
C71 C70 H70B 109.2 . .
H70A C70 H70B 107.9 . .
C72 C71 C76 118.2(3) . .
C72 C71 C70 121.1(3) . .
C76 C71 C70 120.7(3) . .
C73 C72 C71 121.0(3) . .
C73 C72 H72 119.5 . .
C71 C72 H72 119.5 . .
C72 C73 C74 121.2(3) . .
C72 C73 H73 119.4 . .
C74 C73 H73 119.4 . .
C73 C74 C75 117.3(3) . .
C73 C74 C77 123.3(3) . .
C75 C74 C77 119.3(3) . .
C76 C75 C74 121.6(3) . .
C76 C75 H75 119.2 . .
C74 C75 H75 119.2 . .
C75 C76 C71 120.7(3) . .
C75 C76 H76 119.6 . .
C71 C76 H76 119.6 . .
C78 C77 C80 109.0(2) . .
C78 C77 C74 112.1(3) . .
C80 C77 C74 108.5(2) . .
C78 C77 C79 107.9(2) . .
C80 C77 C79 108.9(3) . .
C74 C77 C79 110.4(2) . .
C77 C78 H78A 109.5 . .
C77 C78 H78B 109.4 . .
H78A C78 H78B 109.5 . .
C77 C78 H78C 109.5 . .
H78A C78 H78C 109.5 . .
H78B C78 H78C 109.5 . .
C77 C79 H79A 109.5 . .
C77 C79 H79B 109.5 . .
H79A C79 H79B 109.5 . .
C77 C79 H79C 109.5 . .
H79A C79 H79C 109.5 . .
H79B C79 H79C 109.5 . .
C77 C80 H80A 109.5 . .
C77 C80 H80B 109.5 . .
H80A C80 H80B 109.5 . .
C77 C80 H80C 109.4 . .
H80A C80 H80C 109.5 . .
H80B C80 H80C 109.5 . .
N27 C81 C82 120.7(3) . .
N27 C81 H81 119.7 . .
C82 C81 H81 119.7 . .
C81 C82 C83 119.1(3) . .
C81 C82 H82 120.5 . .
C83 C82 H82 120.5 . .
C82 C83 C84 119.4(3) . .
C82 C83 H83 120.3 . .
C84 C83 H83 120.3 . .
C85 C84 C83 119.9(3) . .
C85 C84 H84 120.0 . .
C83 C84 H84 120.1 . .
N27 C85 C84 119.9(3) . .
N27 C85 H85 120.0 . .
C84 C85 H85 120.0 . .
N27 C86 C87 111.7(2) . .
N27 C86 H86A 109.3 . .
C87 C86 H86A 109.3 . .
N27 C86 H86B 109.3 . .
C87 C86 H86B 109.3 . .
H86A C86 H86B 107.9 . .
C88 C87 C92 118.8(3) . .
C88 C87 C86 120.6(3) . .
C92 C87 C86 120.6(3) . .
C87 C88 C89 120.6(3) . .
C87 C88 H88 119.7 . .
C89 C88 H88 119.7 . .
C88 C89 C90 121.2(4) . .
C88 C89 H89 119.4 . .
C90 C89 H89 119.4 . .
C89 C90 C91 117.6(3) . .
C89 C90 C93 122.1(3) . .
C91 C90 C93 120.2(3) . .
C92 C91 C90 121.7(3) . .
C92 C91 H91 119.1 . .
C90 C91 H91 119.2 . .
C91 C92 C87 120.0(3) . .
C91 C92 H92 120.0 . .
C87 C92 H92 120.0 . .
C95 C93 C96 109.6(3) . .
C95 C93 C90 112.5(3) . .
C96 C93 C90 110.4(3) . .
C95 C93 C94 108.8(3) . .
C96 C93 C94 107.8(3) . .
C90 C93 C94 107.6(3) . .
C93 C94 H94A 109.4 . .
C93 C94 H94B 109.5 . .
H94A C94 H94B 109.5 . .
C93 C94 H94C 109.5 . .
H94A C94 H94C 109.5 . .
H94B C94 H94C 109.5 . .
C93 C95 H95A 109.5 . .
C93 C95 H95B 109.5 . .
H95A C95 H95B 109.5 . .
C93 C95 H95C 109.5 . .
H95A C95 H95C 109.5 . .
H95B C95 H95C 109.5 . .
C93 C96 H96A 109.5 . .
C93 C96 H96B 109.3 . .
H96A C96 H96B 109.5 . .
C93 C96 H96C 109.6 . .
H96A C96 H96C 109.5 . .
H96B C96 H96C 109.5 . .
N28 C97 C98 121.6(4) . .
N28 C97 H97 119.2 . .
C98 C97 H97 119.2 . .
C97 C98 C99 118.3(4) . .
C97 C98 H98 120.8 . .
C99 C98 H98 120.9 . .
C98 C99 C100 118.3(4) . .
C98 C99 H99 120.9 . .
C100 C99 H99 120.8 . .
C101 C100 C99 119.7(4) . .
C101 C100 H100 120.1 . .
C99 C100 H100 120.2 . .
N28 C101 C100 121.1(4) . .
N28 C101 H101 119.4 . .
C100 C101 H101 119.5 . .
N28 C102 C103 112.1(3) . .
N28 C102 H10A 109.1 . .
C103 C102 H10A 109.1 . .
N28 C102 H10B 109.3 . .
C103 C102 H10B 109.3 . .
H10A C102 H10B 107.9 . .
C104 C103 C108 118.6(3) . .
C104 C103 C102 120.6(4) . .
C108 C103 C102 120.8(4) . .
C105 C104 C103 120.9(3) . .
C105 C104 H104 119.5 . .
C103 C104 H104 119.6 . .
C104 C105 C106 121.4(4) . .
C104 C105 H105 119.3 . .
C106 C105 H105 119.2 . .
C107 C106 C105 118.1(3) . .
C107 C106 C109 122.9(3) . .
C105 C106 C109 118.9(3) . .
C106 C107 C108 120.6(3) . .
C106 C107 H107 119.7 . .
C108 C107 H107 119.7 . .
C107 C108 C103 120.3(4) . .
C107 C108 H108 119.9 . .
C103 C108 H108 119.9 . .
C112 C109 C106 112.0(3) . .
C112 C109 C111 107.8(3) . .
C106 C109 C111 110.4(3) . .
C112 C109 C110 109.0(3) . .
C106 C109 C110 108.4(3) . .
C111 C109 C110 109.3(3) . .
C109 C110 H11A 109.5 . .
C109 C110 H11B 109.5 . .
H11A C110 H11B 109.5 . .
C109 C110 H11C 109.5 . .
H11A C110 H11C 109.5 . .
H11B C110 H11C 109.5 . .
C109 C111 H11D 109.5 . .
C109 C111 H11E 109.4 . .
H11D C111 H11E 109.5 . .
C109 C111 H11F 109.5 . .
H11D C111 H11F 109.5 . .
H11E C111 H11F 109.5 . .
C109 C112 H11G 109.5 . .
C109 C112 H11H 109.5 . .
H11G C112 H11H 109.5 . .
C109 C112 H11I 109.5 . .
H11G C112 H11I 109.5 . .
H11H C112 H11I 109.5 . .
N29 C113 C114 120.5(3) . .
N29 C113 H113 119.7 . .
C114 C113 H113 119.8 . .
C113 C114 C115 119.6(3) . .
C113 C114 H114 120.2 . .
C115 C114 H114 120.2 . .
C114 C115 C116 119.1(3) . .
C114 C115 H115 120.5 . .
C116 C115 H115 120.5 . .
C117 C116 C115 119.4(3) . .
C117 C116 H116 120.3 . .
C115 C116 H116 120.3 . .
N29 C117 C116 120.6(3) . .
N29 C117 H117 119.7 . .
C116 C117 H117 119.7 . .
N29 C118 C119 110.9(2) . .
N29 C118 H11J 109.4 . .
C119 C118 H11J 109.4 . .
N29 C118 H11K 109.5 . .
C119 C118 H11K 109.5 . .
H11J C118 H11K 108.1 . .
C120 C119 C124 118.2(3) . .
C120 C119 C118 120.7(3) . .
C124 C119 C118 121.0(3) . .
C121 C120 C119 121.4(3) . .
C121 C120 H120 119.3 . .
C119 C120 H120 119.4 . .
C120 C121 C122 120.7(3) . .
C120 C121 H121 119.7 . .
C122 C121 H121 119.6 . .
C123 C122 C121 117.4(3) . .
C123 C122 C125 120.1(3) . .
C121 C122 C125 122.5(3) . .
C124 C123 C122 121.8(3) . .
C124 C123 H123 119.1 . .
C122 C123 H123 119.1 . .
C123 C124 C119 120.5(3) . .
C123 C124 H124 119.8 . .
C119 C124 H124 119.7 . .
C122 C125 C126 112.8(3) . .
C122 C125 C127 110.1(3) . .
C126 C125 C127 108.5(3) . .
C122 C125 C128 107.8(2) . .
C126 C125 C128 109.0(3) . .
C127 C125 C128 108.5(3) . .
C125 C126 H12A 109.5 . .
C125 C126 H12B 109.5 . .
H12A C126 H12B 109.5 . .
C125 C126 H12C 109.4 . .
H12A C126 H12C 109.5 . .
H12B C126 H12C 109.5 . .
C125 C127 H12D 109.5 . .
C125 C127 H12E 109.5 . .
H12D C127 H12E 109.5 . .
C125 C127 H12F 109.4 . .
H12D C127 H12F 109.5 . .
H12E C127 H12F 109.5 . .
C125 C128 H12G 109.5 . .
C125 C128 H12H 109.4 . .
H12G C128 H12H 109.5 . .
C125 C128 H12I 109.5 . .
H12G C128 H12I 109.5 . .
H12H C128 H12I 109.5 . .
N30 C129 C130 120.0(3) . .
N30 C129 H129 120.1 . .
C130 C129 H129 120.0 . .
C129 C130 C131 119.3(3) . .
C129 C130 H130 120.3 . .
C131 C130 H130 120.3 . .
C130 C131 C132 119.7(3) . .
C130 C131 H131 120.1 . .
C132 C131 H131 120.2 . .
C133 C132 C131 119.4(3) . .
C133 C132 H132 120.4 . .
C131 C132 H132 120.3 . .
N30 C133 C132 120.6(3) . .
N30 C133 H133 119.7 . .
C132 C133 H133 119.7 . .
N30 C134 C135 111.8(3) . .
N30 C134 H13A 109.2 . .
C135 C134 H13A 109.3 . .
N30 C134 H13B 109.3 . .
C135 C134 H13B 109.3 . .
H13A C134 H13B 107.9 . .
C140 C135 C136 118.8(3) . .
C140 C135 C134 121.0(3) . .
C136 C135 C134 120.2(3) . .
C137 C136 C135 120.4(3) . .
C137 C136 H136 119.8 . .
C135 C136 H136 119.8 . .
C136 C137 C138 122.0(3) . .
C136 C137 H137 119.0 . .
C138 C137 H137 119.0 . .
C139 C138 C137 116.7(3) . .
C139 C138 C141 122.4(3) . .
C137 C138 C141 120.9(3) . .
C140 C139 C138 122.0(3) . .
C140 C139 H139 119.0 . .
C138 C139 H139 119.0 . .
C139 C140 C135 120.1(3) . .
C139 C140 H140 119.9 . .
C135 C140 H140 119.9 . .
C144 C141 C138 111.2(3) . .
C144 C141 C142 109.3(3) . .
C138 C141 C142 109.3(2) . .
C144 C141 C143 108.0(2) . .
C138 C141 C143 110.6(2) . .
C142 C141 C143 108.5(3) . .
C141 C142 H14A 109.5 . .
C141 C142 H14B 109.5 . .
H14A C142 H14B 109.5 . .
C141 C142 H14C 109.5 . .
H14A C142 H14C 109.5 . .
H14B C142 H14C 109.5 . .
C141 C143 H14D 109.5 . .
C141 C143 H14E 109.5 . .
H14D C143 H14E 109.5 . .
C141 C143 H14F 109.5 . .
H14D C143 H14F 109.5 . .
H14E C143 H14F 109.5 . .
C141 C144 H14G 109.4 . .
C141 C144 H14H 109.5 . .
H14G C144 H14H 109.5 . .
C141 C144 H14I 109.5 . .
H14G C144 H14I 109.5 . .
H14H C144 H14I 109.5 . .

loop_
_geom_bond_atom_site_label_1
_geom_bond_atom_site_label_2
_geom_bond_distance
_geom_bond_site_symmetry_2
Ni1 S1 2.1375(9) .
Ni1 S3 2.1474(9) .
Ni1 S4 2.1482(9) .
Ni1 S2 2.1501(8) .
Ni2 S8 2.1364(10) .
Ni2 S7 2.1456(9) .
Ni2 S6 2.1455(9) .
Ni2 S5 2.1526(9) .
Ni3 S10 2.1429(9) .
Ni3 S9 2.1437(9) .
Ni3 S12 2.1477(9) .
Ni3 S11 2.1481(9) .
Ni4 S16 2.1410(10) .
Ni4 S13 2.1411(9) .
Ni4 S15 2.1453(9) .
Ni4 S14 2.1505(9) .
Ni5 S20 2.1404(9) .
Ni5 S17 2.1426(9) .
Ni5 S18 2.1436(9) .
Ni5 S19 2.1577(9) .
Ni6 S23 2.1378(9) .
Ni6 S21 2.1403(9) .
Ni6 S24 2.1459(9) .
Ni6 S22 2.1573(9) .
S1 C2 1.720(3) .
S2 C3 1.723(3) .
S3 C6 1.717(3) .
S4 C7 1.727(3) .
S5 C10 1.725(3) .
S6 C11 1.719(3) .
S7 C14 1.723(3) .
S8 C15 1.719(3) .
S9 C18 1.724(3) .
S10 C19 1.715(3) .
S11 C22 1.727(3) .
S12 C23 1.724(3) .
S13 C26 1.731(3) .
S14 C27 1.722(3) .
S15 C30 1.718(3) .
S16 C31 1.720(3) .
S17 C34 1.716(3) .
S18 C35 1.713(3) .
S19 C38 1.724(3) .
S20 C39 1.723(3) .
S21 C42 1.721(3) .
S22 C43 1.724(3) .
S23 C46 1.718(3) .
S24 C47 1.716(3) .
N1 C1 1.142(4) .
N2 C4 1.146(4) .
N3 C5 1.129(4) .
N4 C8 1.139(4) .
N5 C9 1.143(5) .
N6 C12 1.144(4) .
N7 C13 1.151(4) .
N8 C16 1.150(5) .
N9 C17 1.145(4) .
N10 C20 1.143(4) .
N11 C21 1.144(5) .
N12 C24 1.149(5) .
N13 C25 1.143(4) .
N14 C28 1.141(5) .
N15 C29 1.148(5) .
N16 C32 1.150(5) .
N17 C33 1.139(5) .
N18 C36 1.145(4) .
N19 C37 1.147(5) .
N20 C40 1.140(4) .
N21 C41 1.149(4) .
N22 C44 1.148(4) .
N23 C45 1.141(4) .
N24 C48 1.141(5) .
N25 C49 1.348(4) .
N25 C53 1.353(4) .
N25 C54 1.497(4) .
N26 C65 1.343(4) .
N26 C69 1.349(4) .
N26 C70 1.494(4) .
N27 C85 1.353(4) .
N27 C81 1.351(4) .
N27 C86 1.494(4) .
N28 C101 1.312(5) .
N28 C97 1.345(4) .
N28 C102 1.495(5) .
N29 C113 1.343(4) .
N29 C117 1.351(4) .
N29 C118 1.495(4) .
N30 C133 1.341(5) .
N30 C129 1.353(4) .
N30 C134 1.492(4) .
C1 C2 1.443(4) .
C2 C3 1.360(5) .
C3 C4 1.437(4) .
C5 C6 1.446(4) .
C6 C7 1.365(5) .
C7 C8 1.437(4) .
C9 C10 1.441(5) .
C10 C11 1.367(5) .
C11 C12 1.440(4) .
C13 C14 1.429(4) .
C14 C15 1.362(5) .
C15 C16 1.437(5) .
C17 C18 1.430(5) .
C18 C19 1.373(5) .
C19 C20 1.436(4) .
C21 C22 1.439(4) .
C22 C23 1.356(5) .
C23 C24 1.437(5) .
C25 C26 1.437(4) .
C26 C27 1.350(5) .
C27 C28 1.448(4) .
C29 C30 1.439(5) .
C30 C31 1.357(5) .
C31 C32 1.440(5) .
C33 C34 1.439(5) .
C34 C35 1.371(5) .
C35 C36 1.439(4) .
C37 C38 1.441(4) .
C38 C39 1.360(4) .
C39 C40 1.433(4) .
C41 C42 1.432(4) .
C42 C43 1.364(4) .
C43 C44 1.445(4) .
C45 C46 1.441(4) .
C46 C47 1.371(5) .
C47 C48 1.441(4) .
C49 C50 1.372(4) .
C49 H49 0.9500 .
C50 C51 1.395(5) .
C50 H50 0.9500 .
C51 C52 1.381(5) .
C51 H51 0.9500 .
C52 C53 1.377(4) .
C52 H52 0.9500 .
C53 H53 0.9500 .
C54 C55 1.504(4) .
C54 H54A 0.9900 .
C54 H54B 0.9900 .
C55 C56 1.386(5) .
C55 C60 1.400(5) .
C56 C57 1.394(4) .
C56 H56 0.9500 .
C57 C58 1.392(4) .
C57 H57 0.9500 .
C58 C59 1.404(4) .
C58 C61 1.535(4) .
C59 C60 1.383(4) .
C59 H59 0.9500 .
C60 H60 0.9500 .
C61 C62 1.523(5) .
C61 C64 1.531(4) .
C61 C63 1.536(4) .
C62 H62A 0.9800 .
C62 H62B 0.9800 .
C62 H62C 0.9800 .
C63 H63A 0.9800 .
C63 H63B 0.9800 .
C63 H63C 0.9800 .
C64 H64A 0.9800 .
C64 H64B 0.9800 .
C64 H64C 0.9800 .
C65 C66 1.371(5) .
C65 H65 0.9500 .
C66 C67 1.372(6) .
C66 H66 0.9500 .
C67 C68 1.382(6) .
C67 H67 0.9500 .
C68 C69 1.371(5) .
C68 H68 0.9500 .
C69 H69 0.9500 .
C70 C71 1.513(4) .
C70 H70A 0.9900 .
C70 H70B 0.9900 .
C71 C72 1.388(5) .
C71 C76 1.387(5) .
C72 C73 1.386(4) .
C72 H72 0.9500 .
C73 C74 1.386(5) .
C73 H73 0.9500 .
C74 C75 1.400(4) .
C74 C77 1.538(4) .
C75 C76 1.378(4) .
C75 H75 0.9500 .
C76 H76 0.9500 .
C77 C78 1.530(4) .
C77 C80 1.536(4) .
C77 C79 1.541(4) .
C78 H78A 0.9800 .
C78 H78B 0.9800 .
C78 H78C 0.9800 .
C79 H79A 0.9800 .
C79 H79B 0.9800 .
C79 H79C 0.9800 .
C80 H80A 0.9800 .
C80 H80B 0.9800 .
C80 H80C 0.9800 .
C81 C82 1.371(5) .
C81 H81 0.9500 .
C82 C83 1.387(5) .
C82 H82 0.9500 .
C83 C84 1.383(5) .
C83 H83 0.9500 .
C84 C85 1.369(5) .
C84 H84 0.9500 .
C85 H85 0.9500 .
C86 C87 1.509(4) .
C86 H86A 0.9900 .
C86 H86B 0.9900 .
C87 C88 1.383(5) .
C87 C92 1.400(5) .
C88 C89 1.391(5) .
C88 H88 0.9500 .
C89 C90 1.389(5) .
C89 H89 0.9500 .
C90 C91 1.396(5) .
C90 C93 1.539(4) .
C91 C92 1.380(5) .
C91 H91 0.9500 .
C92 H92 0.9500 .
C93 C95 1.522(5) .
C93 C96 1.533(5) .
C93 C94 1.542(4) .
C94 H94A 0.9800 .
C94 H94B 0.9800 .
C94 H94C 0.9800 .
C95 H95A 0.9800 .
C95 H95B 0.9800 .
C95 H95C 0.9800 .
C96 H96A 0.9800 .
C96 H96B 0.9800 .
C96 H96C 0.9800 .
C97 C98 1.370(5) .
C97 H97 0.9500 .
C98 C99 1.389(6) .
C98 H98 0.9500 .
C99 C100 1.408(7) .
C99 H99 0.9500 .
C100 C101 1.358(7) .
C100 H100 0.9500 .
C101 H101 0.9500 .
C102 C103 1.514(5) .
C102 H10A 0.9900 .
C102 H10B 0.9900 .
C103 C104 1.381(6) .
C103 C108 1.399(5) .
C104 C105 1.369(5) .
C104 H104 0.9500 .
C105 C106 1.396(4) .
C105 H105 0.9500 .
C106 C107 1.386(5) .
C106 C109 1.531(4) .
C107 C108 1.396(5) .
C107 H107 0.9500 .
C108 H108 0.9500 .
C109 C112 1.529(4) .
C109 C111 1.537(4) .
C109 C110 1.543(5) .
C110 H11A 0.9800 .
C110 H11B 0.9800 .
C110 H11C 0.9800 .
C111 H11D 0.9800 .
C111 H11E 0.9800 .
C111 H11F 0.9800 .
C112 H11G 0.9800 .
C112 H11H 0.9800 .
C112 H11I 0.9800 .
C113 C114 1.371(5) .
C113 H113 0.9500 .
C114 C115 1.385(6) .
C114 H114 0.9500 .
C115 C116 1.385(5) .
C115 H115 0.9500 .
C116 C117 1.367(4) .
C116 H116 0.9500 .
C117 H117 0.9500 .
C118 C119 1.509(4) .
C118 H11J 0.9900 .
C118 H11K 0.9900 .
C119 C120 1.384(5) .
C119 C124 1.394(5) .
C120 C121 1.387(5) .
C120 H120 0.9500 .
C121 C122 1.399(4) .
C121 H121 0.9500 .
C122 C123 1.396(5) .
C122 C125 1.528(4) .
C123 C124 1.379(4) .
C123 H123 0.9500 .
C124 H124 0.9500 .
C125 C126 1.529(4) .
C125 C127 1.534(4) .
C125 C128 1.547(4) .
C126 H12A 0.9800 .
C126 H12B 0.9800 .
C126 H12C 0.9800 .
C127 H12D 0.9800 .
C127 H12E 0.9800 .
C127 H12F 0.9800 .
C128 H12G 0.9800 .
C128 H12H 0.9800 .
C128 H12I 0.9800 .
C129 C130 1.373(5) .
C129 H129 0.9500 .
C130 C131 1.372(5) .
C130 H130 0.9500 .
C131 C132 1.384(5) .
C131 H131 0.9500 .
C132 C133 1.359(5) .
C132 H132 0.9500 .
C133 H133 0.9500 .
C134 C135 1.516(4) .
C134 H13A 0.9900 .
C134 H13B 0.9900 .
C135 C140 1.389(5) .
C135 C136 1.391(5) .
C136 C137 1.381(5) .
C136 H136 0.9500 .
C137 C138 1.397(4) .
C137 H137 0.9500 .
C138 C139 1.393(4) .
C138 C141 1.533(4) .
C139 C140 1.388(5) .
C139 H139 0.9500 .
C140 H140 0.9500 .
C141 C144 1.528(4) .
C141 C142 1.536(4) .
C141 C143 1.544(4) .
C142 H14A 0.9800 .
C142 H14B 0.9800 .
C142 H14C 0.9800 .
C143 H14D 0.9800 .
C143 H14E 0.9800 .
C143 H14F 0.9800 .
C144 H14G 0.9800 .
C144 H14H 0.9800 .
C144 H14I 0.9800 .

loop_
_geom_torsion_atom_site_label_1
_geom_torsion_atom_site_label_2
_geom_torsion_atom_site_label_3
_geom_torsion_atom_site_label_4
_geom_torsion
_geom_torsion_site_symmetry_1
_geom_torsion_site_symmetry_2
_geom_torsion_site_symmetry_3
_geom_torsion_site_symmetry_4
S3 Ni1 S1 C2 -172.33(10) . . . .
S4 Ni1 S1 C2 -165.4(15) . . . .
S2 Ni1 S1 C2 3.21(11) . . . .
S1 Ni1 S2 C3 -2.21(10) . . . .
S3 Ni1 S2 C3 67.1(5) . . . .
S4 Ni1 S2 C3 177.49(10) . . . .
S1 Ni1 S3 C6 176.50(11) . . . .
S4 Ni1 S3 C6 -3.32(11) . . . .
S2 Ni1 S3 C6 106.9(5) . . . .
S1 Ni1 S4 C7 -4.7(15) . . . .
S3 Ni1 S4 C7 2.28(11) . . . .
S2 Ni1 S4 C7 -173.26(10) . . . .
S8 Ni2 S5 C10 58.1(7) . . . .
S7 Ni2 S5 C10 175.86(11) . . . .
S6 Ni2 S5 C10 -2.68(11) . . . .
S8 Ni2 S6 C11 -173.81(10) . . . .
S7 Ni2 S6 C11 -136.4(10) . . . .
S5 Ni2 S6 C11 3.34(10) . . . .
S8 Ni2 S7 C14 1.27(11) . . . .
S6 Ni2 S7 C14 -36.0(10) . . . .
S5 Ni2 S7 C14 -175.85(11) . . . .
S7 Ni2 S8 C15 -1.71(11) . . . .
S6 Ni2 S8 C15 176.92(11) . . . .
S5 Ni2 S8 C15 116.0(7) . . . .
S10 Ni3 S9 C18 0.15(11) . . . .
S12 Ni3 S9 C18 -93.9(10) . . . .
S11 Ni3 S9 C18 -179.50(10) . . . .
S9 Ni3 S10 C19 -0.09(11) . . . .
S12 Ni3 S10 C19 177.70(10) . . . .
S11 Ni3 S10 C19 60(7) . . . .
S10 Ni3 S11 C22 116(7) . . . .
S9 Ni3 S11 C22 176.14(11) . . . .
S12 Ni3 S11 C22 -1.66(11) . . . .
S10 Ni3 S12 C23 -178.73(11) . . . .
S9 Ni3 S12 C23 -84.6(10) . . . .
S11 Ni3 S12 C23 0.91(11) . . . .
S16 Ni4 S13 C26 89.4(7) . . . .
S15 Ni4 S13 C26 178.19(11) . . . .
S14 Ni4 S13 C26 -1.38(11) . . . .
S16 Ni4 S14 C27 -174.31(11) . . . .
S13 Ni4 S14 C27 2.26(11) . . . .
S15 Ni4 S14 C27 -117(5) . . . .
S16 Ni4 S15 C30 1.24(11) . . . .
S13 Ni4 S15 C30 -175.34(11) . . . .
S14 Ni4 S15 C30 -56(5) . . . .
S13 Ni4 S16 C31 87.0(7) . . . .
S15 Ni4 S16 C31 -1.65(12) . . . .
S14 Ni4 S16 C31 177.94(11) . . . .
S20 Ni5 S17 C34 -69.1(6) . . . .
S18 Ni5 S17 C34 -0.89(11) . . . .
S19 Ni5 S17 C34 177.59(11) . . . .
S20 Ni5 S18 C35 177.32(10) . . . .
S17 Ni5 S18 C35 0.93(11) . . . .
S19 Ni5 S18 C35 -127.8(12) . . . .
S20 Ni5 S19 C38 -1.39(11) . . . .
S17 Ni5 S19 C38 175.04(11) . . . .
S18 Ni5 S19 C38 -56.2(12) . . . .
S17 Ni5 S20 C39 -112.4(6) . . . .
S18 Ni5 S20 C39 179.24(10) . . . .
S19 Ni5 S20 C39 0.83(10) . . . .
S23 Ni6 S21 C42 178.47(11) . . . .
S24 Ni6 S21 C42 114.2(4) . . . .
S22 Ni6 S21 C42 -1.81(11) . . . .
S23 Ni6 S22 C43 9.8(11) . . . .
S21 Ni6 S22 C43 2.22(10) . . . .
S24 Ni6 S22 C43 -172.57(10) . . . .
S21 Ni6 S23 C46 -173.46(10) . . . .
S24 Ni6 S23 C46 1.32(11) . . . .
S22 Ni6 S23 C46 179(100) . . . .
S23 Ni6 S24 C47 -1.37(11) . . . .
S21 Ni6 S24 C47 62.6(4) . . . .
S22 Ni6 S24 C47 178.72(11) . . . .
N1 C1 C2 C3 161(5) . . . .
N1 C1 C2 S1 -17(5) . . . .
Ni1 S1 C2 C3 -4.0(3) . . . .
Ni1 S1 C2 C1 174.7(2) . . . .
C1 C2 C3 C4 4.5(5) . . . .
S1 C2 C3 C4 -176.9(2) . . . .
C1 C2 C3 S2 -176.0(2) . . . .
S1 C2 C3 S2 2.6(3) . . . .
Ni1 S2 C3 C2 0.3(2) . . . .
Ni1 S2 C3 C4 179.9(2) . . . .
C2 C3 C4 N2 88(15) . . . .
S2 C3 C4 N2 -92(15) . . . .
N3 C5 C6 C7 -107(15) . . . .
N3 C5 C6 S3 71(15) . . . .
Ni1 S3 C6 C7 4.1(3) . . . .
Ni1 S3 C6 C5 -174.5(2) . . . .
C5 C6 C7 C8 -3.5(5) . . . .
S3 C6 C7 C8 178.0(2) . . . .
C5 C6 C7 S4 176.0(2) . . . .
S3 C6 C7 S4 -2.6(4) . . . .
Ni1 S4 C7 C6 -0.4(3) . . . .
Ni1 S4 C7 C8 179.1(2) . . . .
C6 C7 C8 N4 -120(10) . . . .
S4 C7 C8 N4 61(10) . . . .
N5 C9 C10 C11 68(18) . . . .
N5 C9 C10 S5 -112(18) . . . .
Ni2 S5 C10 C11 1.2(3) . . . .
Ni2 S5 C10 C9 -178.7(2) . . . .
C9 C10 C11 C12 3.0(5) . . . .
S5 C10 C11 C12 -176.9(2) . . . .
C9 C10 C11 S6 -178.4(2) . . . .
S5 C10 C11 S6 1.6(4) . . . .
Ni2 S6 C11 C10 -3.6(3) . . . .
Ni2 S6 C11 C12 175.0(2) . . . .
C10 C11 C12 N6 121(13) . . . .
S6 C11 C12 N6 -57(13) . . . .
N7 C13 C14 C15 -110(13) . . . .
N7 C13 C14 S7 69(13) . . . .
Ni2 S7 C14 C15 -0.4(3) . . . .
Ni2 S7 C14 C13 -179.7(2) . . . .
C13 C14 C15 C16 -3.7(5) . . . .
S7 C14 C15 C16 177.1(2) . . . .
C13 C14 C15 S8 178.1(2) . . . .
S7 C14 C15 S8 -1.1(4) . . . .
Ni2 S8 C15 C14 2.0(3) . . . .
Ni2 S8 C15 C16 -176.3(2) . . . .
C14 C15 C16 N8 -159(6) . . . .
S8 C15 C16 N8 19(6) . . . .
N9 C17 C18 C19 168(10) . . . .
N9 C17 C18 S9 -11(10) . . . .
Ni3 S9 C18 C19 -0.2(3) . . . .
Ni3 S9 C18 C17 178.7(2) . . . .
C17 C18 C19 C20 0.5(5) . . . .
S9 C18 C19 C20 179.3(2) . . . .
C17 C18 C19 S10 -178.7(2) . . . .
S9 C18 C19 S10 0.1(4) . . . .
Ni3 S10 C19 C18 0.0(3) . . . .
Ni3 S10 C19 C20 -179.2(2) . . . .
C18 C19 C20 N10 123(39) . . . .
S10 C19 C20 N10 -58(39) . . . .
N11 C21 C22 C23 -78(21) . . . .
N11 C21 C22 S11 101(21) . . . .
Ni3 S11 C22 C23 2.4(3) . . . .
Ni3 S11 C22 C21 -176.2(2) . . . .
C21 C22 C23 C24 -2.1(5) . . . .
S11 C22 C23 C24 179.4(2) . . . .
C21 C22 C23 S12 176.6(2) . . . .
S11 C22 C23 S12 -1.9(4) . . . .
Ni3 S12 C23 C22 0.3(3) . . . .
Ni3 S12 C23 C24 179.1(2) . . . .
C22 C23 C24 N12 -129(15) . . . .
S12 C23 C24 N12 52(15) . . . .
N13 C25 C26 C27 101(17) . . . .
N13 C25 C26 S13 -79(18) . . . .
Ni4 S13 C26 C27 -0.2(3) . . . .
Ni4 S13 C26 C25 179.9(2) . . . .
C25 C26 C27 C28 3.8(5) . . . .
S13 C26 C27 C28 -176.1(2) . . . .
C25 C26 C27 S14 -177.8(2) . . . .
S13 C26 C27 S14 2.3(4) . . . .
Ni4 S14 C27 C26 -3.1(3) . . . .
Ni4 S14 C27 C28 175.4(2) . . . .
C26 C27 C28 N14 84(18) . . . .
S14 C27 C28 N14 -95(18) . . . .
N15 C29 C30 C31 -137(22) . . . .
N15 C29 C30 S15 44(23) . . . .
Ni4 S15 C30 C31 -0.4(3) . . . .
Ni4 S15 C30 C29 178.6(2) . . . .
C29 C30 C31 C32 -1.1(5) . . . .
S15 C30 C31 C32 177.8(2) . . . .
C29 C30 C31 S16 -180.0(2) . . . .
S15 C30 C31 S16 -1.0(4) . . . .
Ni4 S16 C31 C30 1.9(3) . . . .
Ni4 S16 C31 C32 -177.0(2) . . . .
C30 C31 C32 N16 -146(12) . . . .
S16 C31 C32 N16 33(12) . . . .
N17 C33 C34 C35 -113(27) . . . .
N17 C33 C34 S17 68(27) . . . .
Ni5 S17 C34 C35 0.7(3) . . . .
Ni5 S17 C34 C33 179.5(2) . . . .
C33 C34 C35 C36 -0.1(5) . . . .
S17 C34 C35 C36 178.6(2) . . . .
C33 C34 C35 S18 -178.6(2) . . . .
S17 C34 C35 S18 0.1(4) . . . .
Ni5 S18 C35 C34 -0.8(3) . . . .
Ni5 S18 C35 C36 -179.4(2) . . . .
C34 C35 C36 N18 118(20) . . . .
S18 C35 C36 N18 -63(20) . . . .
N19 C37 C38 C39 -34(12) . . . .
N19 C37 C38 S19 146(12) . . . .
Ni5 S19 C38 C39 1.9(3) . . . .
Ni5 S19 C38 C37 -177.5(2) . . . .
C37 C38 C39 C40 0.3(5) . . . .
S19 C38 C39 C40 -179.1(2) . . . .
C37 C38 C39 S20 177.9(2) . . . .
S19 C38 C39 S20 -1.5(4) . . . .
Ni5 S20 C39 C38 0.1(3) . . . .
Ni5 S20 C39 C40 177.8(2) . . . .
C38 C39 C40 N20 32(24) . . . .
S20 C39 C40 N20 -145(24) . . . .
N21 C41 C42 C43 -169(100) . . . .
N21 C41 C42 S21 9(11) . . . .
Ni6 S21 C42 C43 0.8(3) . . . .
Ni6 S21 C42 C41 -177.5(2) . . . .
C41 C42 C43 C44 1.6(4) . . . .
S21 C42 C43 C44 -176.5(2) . . . .
C41 C42 C43 S22 179.3(2) . . . .
S21 C42 C43 S22 1.1(4) . . . .
Ni6 S22 C43 C42 -2.4(3) . . . .
Ni6 S22 C43 C44 175.3(2) . . . .
C42 C43 C44 N22 47(12) . . . .
S22 C43 C44 N22 -131(12) . . . .
N23 C45 C46 C47 177(100) . . . .
N23 C45 C46 S23 0(5) . . . .
Ni6 S23 C46 C47 -1.0(3) . . . .
Ni6 S23 C46 C45 176.3(2) . . . .
C45 C46 C47 C48 1.3(5) . . . .
S23 C46 C47 C48 178.4(2) . . . .
C45 C46 C47 S24 -177.2(2) . . . .
S23 C46 C47 S24 -0.1(4) . . . .
Ni6 S24 C47 C46 1.1(3) . . . .
Ni6 S24 C47 C48 -177.4(2) . . . .
C46 C47 C48 N24 -86(11) . . . .
S24 C47 C48 N24 92(11) . . . .
C53 N25 C49 C50 0.3(5) . . . .
C54 N25 C49 C50 179.6(3) . . . .
N25 C49 C50 C51 -1.1(5) . . . .
C49 C50 C51 C52 0.9(5) . . . .
C50 C51 C52 C53 0.1(5) . . . .
C49 N25 C53 C52 0.7(4) . . . .
C54 N25 C53 C52 -178.6(3) . . . .
C51 C52 C53 N25 -0.9(5) . . . .
C49 N25 C54 C55 69.8(4) . . . .
C53 N25 C54 C55 -110.9(3) . . . .
N25 C54 C55 C56 83.7(4) . . . .
N25 C54 C55 C60 -96.5(4) . . . .
C60 C55 C56 C57 0.7(5) . . . .
C54 C55 C56 C57 -179.5(3) . . . .
C55 C56 C57 C58 0.0(5) . . . .
C56 C57 C58 C59 -0.5(4) . . . .
C56 C57 C58 C61 176.7(3) . . . .
C57 C58 C59 C60 0.2(4) . . . .
C61 C58 C59 C60 -177.1(3) . . . .
C58 C59 C60 C55 0.6(5) . . . .
C56 C55 C60 C59 -1.0(5) . . . .
C54 C55 C60 C59 179.2(3) . . . .
C57 C58 C61 C62 4.7(4) . . . .
C59 C58 C61 C62 -178.1(3) . . . .
C57 C58 C61 C64 -115.8(3) . . . .
C59 C58 C61 C64 61.4(4) . . . .
C57 C58 C61 C63 124.9(3) . . . .
C59 C58 C61 C63 -57.9(4) . . . .
C69 N26 C65 C66 -0.6(5) . . . .
C70 N26 C65 C66 179.7(3) . . . .
N26 C65 C66 C67 0.9(5) . . . .
C65 C66 C67 C68 -0.8(5) . . . .
C66 C67 C68 C69 0.4(6) . . . .
C65 N26 C69 C68 0.2(5) . . . .
C70 N26 C69 C68 179.9(3) . . . .
C67 C68 C69 N26 -0.1(5) . . . .
C65 N26 C70 C71 -93.8(4) . . . .
C69 N26 C70 C71 86.5(4) . . . .
N26 C70 C71 C72 74.6(4) . . . .
N26 C70 C71 C76 -105.5(4) . . . .
C76 C71 C72 C73 0.6(5) . . . .
C70 C71 C72 C73 -179.5(3) . . . .
C71 C72 C73 C74 0.1(5) . . . .
C72 C73 C74 C75 -1.0(4) . . . .
C72 C73 C74 C77 176.0(3) . . . .
C73 C74 C75 C76 1.4(4) . . . .
C77 C74 C75 C76 -175.7(3) . . . .
C74 C75 C76 C71 -0.8(5) . . . .
C72 C71 C76 C75 -0.2(5) . . . .
C70 C71 C76 C75 179.9(3) . . . .
C73 C74 C77 C78 3.3(4) . . . .
C75 C74 C77 C78 -179.7(3) . . . .
C73 C74 C77 C80 -117.1(3) . . . .
C75 C74 C77 C80 59.9(3) . . . .
C73 C74 C77 C79 123.6(3) . . . .
C75 C74 C77 C79 -59.5(4) . . . .
C85 N27 C81 C82 0.1(5) . . . .
C86 N27 C81 C82 -178.1(3) . . . .
N27 C81 C82 C83 -1.0(5) . . . .
C81 C82 C83 C84 1.7(5) . . . .
C82 C83 C84 C85 -1.3(5) . . . .
C81 N27 C85 C84 0.3(5) . . . .
C86 N27 C85 C84 178.4(3) . . . .
C83 C84 C85 N27 0.4(5) . . . .
C85 N27 C86 C87 -98.8(4) . . . .
C81 N27 C86 C87 79.4(4) . . . .
N27 C86 C87 C88 86.6(4) . . . .
N27 C86 C87 C92 -92.1(4) . . . .
C92 C87 C88 C89 0.6(5) . . . .
C86 C87 C88 C89 -178.2(3) . . . .
C87 C88 C89 C90 0.3(5) . . . .
C88 C89 C90 C91 -1.3(5) . . . .
C88 C89 C90 C93 176.1(3) . . . .
C89 C90 C91 C92 1.5(5) . . . .
C93 C90 C91 C92 -175.9(3) . . . .
C90 C91 C92 C87 -0.7(5) . . . .
C88 C87 C92 C91 -0.4(5) . . . .
C86 C87 C92 C91 178.4(3) . . . .
C89 C90 C93 C95 12.0(5) . . . .
C91 C90 C93 C95 -170.7(3) . . . .
C89 C90 C93 C96 134.8(4) . . . .
C91 C90 C93 C96 -47.9(4) . . . .
C89 C90 C93 C94 -107.8(4) . . . .
C91 C90 C93 C94 69.5(4) . . . .
C101 N28 C97 C98 0.3(5) . . . .
C102 N28 C97 C98 179.3(3) . . . .
N28 C97 C98 C99 0.7(5) . . . .
C97 C98 C99 C100 -0.8(5) . . . .
C98 C99 C100 C101 0.0(6) . . . .
C97 N28 C101 C100 -1.2(6) . . . .
C102 N28 C101 C100 179.8(3) . . . .
C99 C100 C101 N28 1.0(6) . . . .
C101 N28 C102 C103 -97.1(4) . . . .
C97 N28 C102 C103 83.9(4) . . . .
N28 C102 C103 C104 -112.7(4) . . . .
N28 C102 C103 C108 66.9(4) . . . .
C108 C103 C104 C105 0.6(5) . . . .
C102 C103 C104 C105 -179.8(3) . . . .
C103 C104 C105 C106 -1.9(5) . . . .
C104 C105 C106 C107 2.1(5) . . . .
C104 C105 C106 C109 -175.2(3) . . . .
C105 C106 C107 C108 -1.0(5) . . . .
C109 C106 C107 C108 176.1(3) . . . .
C106 C107 C108 C103 -0.1(5) . . . .
C104 C103 C108 C107 0.4(5) . . . .
C102 C103 C108 C107 -179.2(3) . . . .
C107 C106 C109 C112 7.3(4) . . . .
C105 C106 C109 C112 -175.6(3) . . . .
C107 C106 C109 C111 127.3(3) . . . .
C105 C106 C109 C111 -55.5(4) . . . .
C107 C106 C109 C110 -113.0(3) . . . .
C105 C106 C109 C110 64.2(4) . . . .
C117 N29 C113 C114 0.0(5) . . . .
C118 N29 C113 C114 -178.6(3) . . . .
N29 C113 C114 C115 -0.2(5) . . . .
C113 C114 C115 C116 0.3(5) . . . .
C114 C115 C116 C117 -0.3(5) . . . .
C113 N29 C117 C116 0.1(5) . . . .
C118 N29 C117 C116 178.7(3) . . . .
C115 C116 C117 N29 0.1(5) . . . .
C113 N29 C118 C119 96.0(4) . . . .
C117 N29 C118 C119 -82.6(4) . . . .
N29 C118 C119 C120 93.5(4) . . . .
N29 C118 C119 C124 -85.8(4) . . . .
C124 C119 C120 C121 1.8(5) . . . .
C118 C119 C120 C121 -177.5(3) . . . .
C119 C120 C121 C122 -0.3(5) . . . .
C120 C121 C122 C123 -1.5(4) . . . .
C120 C121 C122 C125 175.5(3) . . . .
C121 C122 C123 C124 1.8(4) . . . .
C125 C122 C123 C124 -175.3(3) . . . .
C122 C123 C124 C119 -0.3(5) . . . .
C120 C119 C124 C123 -1.5(5) . . . .
C118 C119 C124 C123 177.8(3) . . . .
C123 C122 C125 C126 -174.2(3) . . . .
C121 C122 C125 C126 8.9(4) . . . .
C123 C122 C125 C127 -52.8(4) . . . .
C121 C122 C125 C127 130.3(3) . . . .
C123 C122 C125 C128 65.5(4) . . . .
C121 C122 C125 C128 -111.5(3) . . . .
C133 N30 C129 C130 -0.1(5) . . . .
C134 N30 C129 C130 179.8(3) . . . .
N30 C129 C130 C131 0.0(5) . . . .
C129 C130 C131 C132 -0.1(5) . . . .
C130 C131 C132 C133 0.3(6) . . . .
C129 N30 C133 C132 0.3(5) . . . .
C134 N30 C133 C132 -179.6(3) . . . .
C131 C132 C133 N30 -0.4(6) . . . .
C133 N30 C134 C135 -114.2(4) . . . .
C129 N30 C134 C135 65.9(4) . . . .
N30 C134 C135 C140 79.2(4) . . . .
N30 C134 C135 C136 -100.9(4) . . . .
C140 C135 C136 C137 -0.4(5) . . . .
C134 C135 C136 C137 179.7(3) . . . .
C135 C136 C137 C138 0.9(5) . . . .
C136 C137 C138 C139 -0.7(5) . . . .
C136 C137 C138 C141 -178.8(3) . . . .
C137 C138 C139 C140 0.1(5) . . . .
C141 C138 C139 C140 178.1(3) . . . .
C138 C139 C140 C135 0.4(5) . . . .
C136 C135 C140 C139 -0.3(5) . . . .
C134 C135 C140 C139 179.6(3) . . . .
C139 C138 C141 C144 27.7(4) . . . .
C137 C138 C141 C144 -154.3(3) . . . .
C139 C138 C141 C142 -93.0(3) . . . .
C137 C138 C141 C142 85.0(3) . . . .
C139 C138 C141 C143 147.7(3) . . . .
C137 C138 C141 C143 -34.4(4) . . . .
